data_7201325
loop_
_publ_author_name
'Akutsu, Hiroki'
'Yamada, Jun-ichi'
'Nakatsuji, Shin'ichi'
'Turner, Scott S.'

_publ_section_title
;
 A new anionic acceptor, 2-sulfo-3,5,6-trichloro-1,4-benzoquinone and
 its charge-transfer salts
;
_journal_issue 12
_journal_name_full CrystEngComm
_journal_page_first 2588
_journal_paper_doi 10.1039/b909519e
_journal_volume 11
_journal_year 2009
_chemical_formula_moiety '3(C10 H8 S8), 2(C6 Cl3 O5 S)'
_chemical_formula_sum 'C42 H24 Cl6 O10 S26'
_chemical_formula_weight 1734.92
_space_group_IT_number 2
_symmetry_cell_setting triclinic
_symmetry_Int_Tables_number 2
_symmetry_space_group_name_Hall '-P 1'
_symmetry_space_group_name_H-M 'P -1'
_cell_angle_alpha 87.376(2)
_cell_angle_beta 85.7750(10)
_cell_angle_gamma 80.5120(10)
_cell_formula_units_Z 2
_cell_length_a 9.2614(4)
_cell_length_b 16.7417(10)
_cell_length_c 19.954(2)
_cell_measurement_reflns_used 0
_cell_measurement_temperature 294.1
_cell_measurement_theta_max 0
_cell_measurement_theta_min 0
_cell_volume 3041.5(4)
_computing_cell_refinement 'Rigaku Diffractometer Controller'
_computing_data_collection 'Rigaku Diffractometer Controller'
_computing_data_reduction CrystalStructure
_computing_publication_material 'CrystalStructure 3.8'
_computing_structure_refinement CRYSTALS
_computing_structure_solution SIR92
_diffrn_measured_fraction_theta_full 0.879
_diffrn_measured_fraction_theta_max 0.879
_diffrn_measurement_device_type 'Quantum CCD1 on Rigaku AFC-7R'
_diffrn_measurement_method PHIOMEGA
_diffrn_radiation_type 'Mo K\a'
_diffrn_radiation_wavelength 0.71069
_diffrn_reflns_av_R_equivalents 0.096
_diffrn_reflns_limit_h_max 11
_diffrn_reflns_limit_h_min -10
_diffrn_reflns_limit_k_max 21
_diffrn_reflns_limit_k_min -19
_diffrn_reflns_limit_l_max 25
_diffrn_reflns_limit_l_min -23
_diffrn_reflns_number 25472
_diffrn_reflns_theta_full 27.51
_diffrn_reflns_theta_max 27.51
_exptl_absorpt_coefficient_mu 1.230
_exptl_absorpt_correction_T_max 1.0371
_exptl_absorpt_correction_T_min 0.6080
_exptl_absorpt_correction_type empirical
_exptl_absorpt_process_details
;
HIGASHI, T. (1995). Abscor - Empirical Absorption Correction,
Rigaku Corporation, Tokyo, Japan.
;
_exptl_crystal_colour black
_exptl_crystal_density_diffrn 1.894
_exptl_crystal_density_method 'not measured'
_exptl_crystal_description platelet
_exptl_crystal_F_000 1748.00
_exptl_crystal_size_max 0.45
_exptl_crystal_size_mid 0.25
_exptl_crystal_size_min 0.01
_refine_diff_density_max 0.87
_refine_diff_density_min -0.84
_refine_ls_extinction_method none
_refine_ls_goodness_of_fit_ref 1.109
_refine_ls_hydrogen_treatment constr
_refine_ls_number_parameters 787
_refine_ls_number_reflns 4286
_refine_ls_R_factor_gt 0.0732
_refine_ls_shift/su_max 0.0000
_refine_ls_structure_factor_coef F
_refine_ls_weighting_details
;
Chebychev polynomial with 4 parameters (Carruthers & Watkin, 1979)
18.0337 3.6645 15.2114 5.3198
;
_refine_ls_weighting_scheme calc
_refine_ls_wR_factor_ref 0.0596
_reflns_number_gt 4286
_reflns_number_total 12262
_reflns_threshold_expression F^2^>2.0\s(F^2^)
_cod_data_source_file b909519e.txt
_cod_data_source_block '_Template_texray.inf'
_cod_original_cell_volume 3041.4(4)
_cod_original_formula_sum 'C42 H24 Cl6 O10 S26 '
_cod_database_code 7201325

loop_
_symmetry_equiv_pos_site_id
_symmetry_equiv_pos_as_xyz
1 +X,+Y,+Z
2 -X,-Y,-Z

loop_
_atom_site_label
_atom_site_type_symbol
_atom_site_fract_x
_atom_site_fract_y
_atom_site_fract_z
_atom_site_U_iso_or_equiv
_atom_site_adp_type
_atom_site_occupancy
_atom_site_symmetry_multiplicity
_atom_site_calc_flag
_atom_site_refinement_flags
_atom_site_disorder_assembly
_atom_site_disorder_group
Cl(1) Cl 0.3886(3) 0.4540(2) -0.12609(15) 0.0702(10) Uani 1.00 1 d . . .
Cl(2) Cl 0.9219(3) 0.4332(2) -0.03464(15) 0.0707(10) Uani 1.00 1 d . . .
Cl(3) Cl 0.2892(2) 0.34909(19) 0.00080(14) 0.0575(8) Uani 1.00 1 d . . .
Cl(4) Cl 1.1546(3) 0.05821(19) 0.10287(13) 0.0599(9) Uani 1.00 1 d . . .
Cl(5) Cl 0.6019(3) 0.1095(2) 0.02798(16) 0.0815(11) Uani 1.00 1 d . . .
Cl(6) Cl 1.2604(2) 0.14272(19) -0.03347(13) 0.0573(9) Uani 1.00 1 d . . .
S(1) S 0.1654(2) 0.47200(16) 0.73800(12) 0.0431(7) Uani 1.00 1 d . . .
S(2) S 0.0705(3) 0.27707(16) 0.74101(13) 0.0494(8) Uani 1.00 1 d . . .
S(3) S 0.2753(2) 0.43528(16) 0.59903(12) 0.0420(7) Uani 1.00 1 d . . .
S(4) S 0.1926(2) 0.27407(16) 0.60052(12) 0.0420(7) Uani 1.00 1 d . . .
S(5) S 0.4484(3) 0.40806(16) 0.45657(12) 0.0470(8) Uani 1.00 1 d . . .
S(6) S 0.3631(2) 0.24784(16) 0.45038(12) 0.0429(7) Uani 1.00 1 d . . .
S(7) S 0.6286(3) 0.39685(18) 0.32869(13) 0.0573(9) Uani 1.00 1 d . . .
S(8) S 0.5210(3) 0.20793(16) 0.31979(13) 0.0492(8) Uani 1.00 1 d . . .
S(9) S 0.7388(3) 0.45027(16) 0.66468(13) 0.0554(9) Uani 1.00 1 d . . .
S(10) S 0.6193(3) 0.26431(18) 0.65336(15) 0.0626(9) Uani 1.00 1 d . . .
S(11) S 0.8770(2) 0.41622(16) 0.53035(12) 0.0409(7) Uani 1.00 1 d . . .
S(12) S 0.7813(3) 0.25979(16) 0.52036(12) 0.0453(8) Uani 1.00 1 d . . .
S(13) S 1.0481(2) 0.39542(16) 0.38470(11) 0.0407(7) Uani 1.00 1 d . . .
S(14) S 0.9671(2) 0.23545(15) 0.37659(12) 0.0417(7) Uani 1.00 1 d . . .
S(15) S 1.2052(3) 0.39504(16) 0.25059(12) 0.0450(8) Uani 1.00 1 d . . .
S(16) S 1.1018(3) 0.20360(15) 0.24086(12) 0.0449(7) Uani 1.00 1 d . . .
S(17) S 0.3831(2) 0.13375(16) 0.71428(13) 0.0471(8) Uani 1.00 1 d . . .
S(18) S 0.5791(3) -0.04999(17) 0.77404(12) 0.0490(8) Uani 1.00 1 d . . .
S(19) S 0.5382(3) 0.08872(16) 0.58484(12) 0.0455(7) Uani 1.00 1 d . . .
S(20) S 0.7037(2) -0.06391(16) 0.63326(12) 0.0427(7) Uani 1.00 1 d . . .
S(21) S 0.7072(2) 0.06602(16) 0.43904(12) 0.0454(7) Uani 1.00 1 d . . .
S(22) S 0.8795(3) -0.08632(16) 0.48665(12) 0.0473(8) Uani 1.00 1 d . . .
S(23) S 0.8513(3) 0.06368(18) 0.30236(13) 0.0537(8) Uani 1.00 1 d . . .
S(24) S 1.0565(3) -0.11849(18) 0.35936(14) 0.0579(9) Uani 1.00 1 d . . .
S(25) S 0.8490(2) 0.30648(19) 0.08930(13) 0.0479(8) Uani 1.00 1 d . . .
S(26) S 0.7048(2) 0.20790(15) -0.11654(12) 0.0387(7) Uani 1.00 1 d . . .
O(1) O 0.6878(8) 0.4814(4) -0.1192(3) 0.064(2) Uani 1.00 1 d . . .
O(2) O 0.5139(7) 0.3205(5) 0.0962(3) 0.064(2) Uani 1.00 1 d . . .
O(3) O 0.8439(7) 0.3684(4) 0.1388(3) 0.064(2) Uani 1.00 1 d . . .
O(4) O 0.7928(7) 0.2354(4) 0.1148(3) 0.058(2) Uani 1.00 1 d . . .
O(5) O 0.9870(7) 0.2892(4) 0.0512(3) 0.064(2) Uani 1.00 1 d . . .
O(6) O 0.8453(8) 0.0437(4) 0.1029(3) 0.066(2) Uani 1.00 1 d . . .
O(7) O 1.0311(7) 0.1713(4) -0.1252(3) 0.052(2) Uani 1.00 1 d . . .
O(8) O 0.5569(7) 0.2181(4) -0.0860(3) 0.054(2) Uani 1.00 1 d . . .
O(9) O 0.7312(7) 0.1532(4) -0.1706(3) 0.056(2) Uani 1.00 1 d . . .
O(10) O 0.7606(7) 0.2824(4) -0.1311(3) 0.049(2) Uani 1.00 1 d . . .
C(1) C 0.0523(12) 0.4252(6) 0.7995(4) 0.055(3) Uani 1.00 1 d . . .
C(2) C 0.0934(14) 0.3383(7) 0.8108(5) 0.069(4) Uani 1.00 1 d . . .
C(3) C 0.1907(8) 0.4021(5) 0.6733(4) 0.031(2) Uani 1.00 1 d . . .
C(4) C 0.1539(10) 0.3274(5) 0.6753(4) 0.034(2) Uani 1.00 1 d . . .
C(5) C 0.2813(9) 0.3465(5) 0.5573(4) 0.033(2) Uani 1.00 1 d . . .
C(6) C 0.3590(9) 0.3332(5) 0.4966(4) 0.037(2) Uani 1.00 1 d . . .
C(7) C 0.5164(10) 0.3503(6) 0.3869(4) 0.036(2) Uani 1.00 1 d . . .
C(8) C 0.4779(9) 0.2767(5) 0.3837(3) 0.031(2) Uani 1.00 1 d . . .
C(9) C 0.6086(14) 0.3472(7) 0.2556(5) 0.070(4) Uani 1.00 1 d . . .
C(10) C 0.6374(12) 0.2569(6) 0.2602(4) 0.055(3) Uani 1.00 1 d . . .
C(13) C 0.7718(10) 0.3831(6) 0.5996(4) 0.039(3) Uani 1.00 1 d . . .
C(14) C 0.7271(10) 0.3121(5) 0.5949(4) 0.037(2) Uani 1.00 1 d . . .
C(15) C 0.8821(9) 0.3311(5) 0.4841(4) 0.038(2) Uani 1.00 1 d . . .
C(16) C 0.9599(9) 0.3213(6) 0.4227(4) 0.041(2) Uani 1.00 1 d . . .
C(17) C 1.1078(10) 0.3444(5) 0.3116(4) 0.037(2) Uani 1.00 1 d . . .
C(18) C 1.0705(9) 0.2702(5) 0.3067(4) 0.033(2) Uani 1.00 1 d . . .
C(19) C 1.1795(10) 0.3440(5) 0.1767(4) 0.039(2) Uani 1.00 1 d . . .
C(20) C 1.2194(10) 0.2536(5) 0.1820(4) 0.042(3) Uani 1.00 1 d . . .
C(23) C 0.5078(9) 0.0641(5) 0.6693(4) 0.034(2) Uani 1.00 1 d . . .
C(24) C 0.5843(9) -0.0071(5) 0.6923(4) 0.032(2) Uani 1.00 1 d . . .
C(25) C 0.6692(9) 0.0059(4) 0.5674(4) 0.033(2) Uani 1.00 1 d . . .
C(26) C 0.7438(9) -0.0047(5) 0.5045(4) 0.036(2) Uani 1.00 1 d . . .
C(27) C 0.8413(10) 0.0164(5) 0.3811(4) 0.037(2) Uani 1.00 1 d . . .
C(28) C 0.9187(10) -0.0537(5) 0.4039(3) 0.033(2) Uani 1.00 1 d . . .
C(29) C 0.9954(14) -0.0013(8) 0.2592(5) 0.078(4) Uani 1.00 1 d . . .
C(30) C 1.0171(16) -0.0841(7) 0.2755(5) 0.089(5) Uani 1.00 1 d . . .
C(31) C 0.6533(11) 0.4384(6) -0.0724(4) 0.042(3) Uani 1.00 1 d . . .
C(32) C 0.5029(10) 0.4168(6) -0.0639(4) 0.043(3) Uani 1.00 1 d . . .
C(33) C 0.7542(10) 0.4033(6) -0.0204(4) 0.039(2) Uani 1.00 1 d . . .
C(34) C 0.4587(9) 0.3730(6) -0.0117(4) 0.038(2) Uani 1.00 1 d . . .
C(35) C 0.7202(10) 0.3548(6) 0.0307(4) 0.043(3) Uani 1.00 1 d . . .
C(36) C 0.5606(10) 0.3448(5) 0.0429(4) 0.042(3) Uani 1.00 1 d . . .
C(37) C 0.8845(11) 0.0823(5) 0.0543(4) 0.043(3) Uani 1.00 1 d . . .
C(38) C 1.0391(10) 0.0936(5) 0.0412(4) 0.037(2) Uani 1.00 1 d . . .
C(39) C 0.7804(10) 0.1209(5) 0.0050(4) 0.039(2) Uani 1.00 1 d . . .
C(40) C 1.0817(10) 0.1294(5) -0.0162(4) 0.038(2) Uani 1.00 1 d . . .
C(41) C 0.8218(9) 0.1577(5) -0.0523(4) 0.034(2) Uani 1.00 1 d . . .
C(42) C 0.9825(9) 0.1551(5) -0.0701(4) 0.029(2) Uani 1.00 1 d . . .
C(111) C 0.609(2) 0.4090(16) 0.7209(10) 0.055(6) Uani 0.50 1 d P . .
C(112) C 0.685(2) 0.3844(13) 0.7331(9) 0.022(4) Uani 0.50 1 d P . .
C(121) C 0.633(2) 0.3191(19) 0.7239(11) 0.055(6) Uani 0.50 1 d P . .
C(122) C 0.564(2) 0.3373(13) 0.7167(9) 0.022(4) Uani 0.50 1 d P . .
C(211) C 0.360(2) 0.0765(14) 0.7965(8) 0.034(4) Uani 0.50 1 d P . .
C(212) C 0.416(2) 0.1080(13) 0.7969(10) 0.044(5) Uani 0.50 1 d P . .
C(221) C 0.494(2) 0.0359(12) 0.8231(8) 0.034(4) Uani 0.50 1 d P . .
C(222) C 0.419(2) 0.0118(12) 0.8112(10) 0.044(5) Uani 0.50 1 d P . .
H(1) H 0.0500 0.4522 0.8405 0.066 Uiso 1.00 1 c R . .
H(2) H -0.0436 0.4330 0.7838 0.066 Uiso 1.00 1 c R . .
H(3) H 0.0376 0.3216 0.8492 0.084 Uiso 1.00 1 c R . .
H(4) H 0.1944 0.3294 0.8195 0.084 Uiso 1.00 1 c R . .
H(5) H 0.5096 0.3625 0.2446 0.086 Uiso 1.00 1 c R . .
H(6) H 0.6720 0.3654 0.2207 0.086 Uiso 1.00 1 c R . .
H(7) H 0.7357 0.2419 0.2723 0.065 Uiso 1.00 1 c R . .
H(8) H 0.6284 0.2372 0.2170 0.065 Uiso 1.00 1 c R . .
H(13) H 1.0782 0.3556 0.1688 0.046 Uiso 1.00 1 c R . .
H(14) H 1.2351 0.3645 0.1399 0.046 Uiso 1.00 1 c R . .
H(15) H 1.3167 0.2418 0.1961 0.051 Uiso 1.00 1 c R . .
H(16) H 1.2167 0.2324 0.1389 0.051 Uiso 1.00 1 c R . .
H(21) H 0.9796 0.0054 0.2126 0.087 Uiso 1.00 1 c R . .
H(22) H 1.0844 0.0166 0.2674 0.087 Uiso 1.00 1 c R . .
H(23) H 1.0945 -0.1098 0.2461 0.102 Uiso 1.00 1 c R . .
H(24) H 0.9281 -0.1017 0.2668 0.102 Uiso 1.00 1 c R . .
H(91) H 0.6292 0.4245 0.7654 0.037 Uiso 0.50 1 c R . .
H(92) H 0.7716 0.3423 0.7441 0.037 Uiso 0.50 1 c R . .
H(101) H 0.5175 0.4321 0.7103 0.037 Uiso 0.50 1 c R . .
H(102) H 0.6587 0.4127 0.7741 0.037 Uiso 0.50 1 c R . .
H(111) H 0.5435 0.3099 0.7531 0.037 Uiso 0.50 1 c R . .
H(112) H 0.4804 0.3757 0.7037 0.037 Uiso 0.50 1 c R . .
H(121) H 0.7130 0.3003 0.7426 0.037 Uiso 0.50 1 c R . .
H(122) H 0.5269 0.3090 0.7580 0.037 Uiso 0.50 1 c R . .
H(171) H 0.3085 0.1156 0.8303 0.080 Uiso 0.50 1 c R . .
H(172) H 0.5123 0.1170 0.8068 0.080 Uiso 0.50 1 c R . .
H(181) H 0.2933 0.0386 0.7928 0.080 Uiso 0.50 1 c R . .
H(182) H 0.3456 0.1349 0.8272 0.080 Uiso 0.50 1 c R . .
H(191) H 0.4764 0.0179 0.8681 0.080 Uiso 0.50 1 c R . .
H(192) H 0.3331 -0.0033 0.7957 0.080 Uiso 0.50 1 c R . .
H(201) H 0.5605 0.0741 0.8218 0.080 Uiso 0.50 1 c R . .
H(202) H 0.4155 0.0004 0.8601 0.080 Uiso 0.50 1 c R . .

loop_
_atom_site_aniso_label
_atom_site_aniso_U_11
_atom_site_aniso_U_22
_atom_site_aniso_U_33
_atom_site_aniso_U_12
_atom_site_aniso_U_13
_atom_site_aniso_U_23
Cl(1) 0.0600(19) 0.098(2) 0.0488(17) 0.0014(17) -0.0193(14) 0.0136(16)
Cl(2) 0.0588(19) 0.106(2) 0.0583(18) -0.0504(18) 0.0052(15) -0.0044(17)
Cl(3) 0.0338(14) 0.086(2) 0.0543(16) -0.0138(13) -0.0017(12) -0.0074(14)
Cl(4) 0.0553(17) 0.081(2) 0.0403(15) -0.0001(15) -0.0106(13) 0.0073(14)
Cl(5) 0.0436(18) 0.128(3) 0.077(2) -0.0399(19) -0.0023(15) 0.041(2)
Cl(6) 0.0378(15) 0.084(2) 0.0519(16) -0.0164(14) 0.0028(12) -0.0031(14)
S(1) 0.0560(17) 0.0457(16) 0.0282(13) -0.0155(13) 0.0097(11) -0.0030(11)
S(2) 0.0692(19) 0.0379(15) 0.0394(15) -0.0146(13) 0.0208(13) -0.0021(11)
S(3) 0.0536(16) 0.0451(16) 0.0285(13) -0.0167(13) 0.0081(11) 0.0004(11)
S(4) 0.0493(16) 0.0437(16) 0.0332(14) -0.0129(12) 0.0070(11) -0.0011(11)
S(5) 0.0604(18) 0.0466(17) 0.0352(15) -0.0171(14) 0.0123(13) -0.0075(12)
S(6) 0.0543(16) 0.0454(16) 0.0297(14) -0.0159(13) 0.0098(11) 0.0004(11)
S(7) 0.070(2) 0.061(2) 0.0444(17) -0.0330(16) 0.0265(14) -0.0084(14)
S(8) 0.0642(19) 0.0454(17) 0.0385(15) -0.0158(14) 0.0140(13) -0.0092(12)
S(9) 0.095(2) 0.0380(16) 0.0335(14) -0.0172(15) 0.0122(14) -0.0093(12)
S(10) 0.083(2) 0.0507(19) 0.0551(18) -0.0304(16) 0.0379(16) -0.0153(14)
S(11) 0.0537(16) 0.0421(16) 0.0287(13) -0.0159(12) 0.0072(11) -0.0065(11)
S(12) 0.0601(17) 0.0427(16) 0.0354(14) -0.0202(13) 0.0139(12) -0.0098(12)
S(13) 0.0523(16) 0.0402(16) 0.0293(13) -0.0108(12) 0.0087(12) -0.0032(11)
S(14) 0.0528(16) 0.0387(15) 0.0335(14) -0.0116(12) 0.0093(11) -0.0044(11)
S(15) 0.0556(17) 0.0459(16) 0.0358(14) -0.0195(13) 0.0120(12) -0.0100(12)
S(16) 0.0606(17) 0.0392(15) 0.0344(13) -0.0127(13) 0.0167(12) -0.0121(11)
S(17) 0.0503(16) 0.0403(16) 0.0423(15) 0.0062(12) 0.0189(12) 0.0039(12)
S(18) 0.0578(17) 0.0520(17) 0.0289(14) 0.0094(13) 0.0067(12) 0.0065(12)
S(19) 0.0545(16) 0.0457(17) 0.0300(13) 0.0029(13) 0.0110(12) 0.0040(12)
S(20) 0.0529(16) 0.0406(15) 0.0300(13) -0.0005(12) 0.0108(12) -0.0017(11)
S(21) 0.0548(17) 0.0460(16) 0.0300(13) 0.0004(13) 0.0130(12) 0.0006(11)
S(22) 0.0610(17) 0.0452(17) 0.0304(13) -0.0011(13) 0.0104(12) 0.0051(12)
S(23) 0.073(2) 0.0506(18) 0.0312(14) 0.0003(14) 0.0139(13) 0.0034(12)
S(24) 0.0614(19) 0.0562(19) 0.0449(16) 0.0136(15) 0.0172(14) 0.0002(14)
S(25) 0.0330(15) 0.070(2) 0.0386(15) -0.0010(13) -0.0012(12) -0.0099(14)
S(26) 0.0425(15) 0.0436(15) 0.0291(13) -0.0026(11) -0.0038(11) -0.0043(11)
O(1) 0.087(5) 0.059(5) 0.047(4) -0.027(4) 0.003(4) 0.009(3)
O(2) 0.037(4) 0.107(6) 0.046(4) -0.014(4) 0.006(3) 0.024(4)
O(3) 0.048(4) 0.093(6) 0.050(4) -0.004(4) -0.004(3) -0.025(4)
O(4) 0.058(4) 0.074(5) 0.041(4) -0.013(4) 0.001(3) 0.008(3)
O(5) 0.033(4) 0.088(6) 0.069(5) -0.005(3) 0.013(3) -0.013(4)
O(6) 0.068(5) 0.087(6) 0.043(4) -0.029(4) 0.002(3) 0.034(4)
O(7) 0.045(4) 0.071(5) 0.038(3) -0.012(3) 0.001(3) 0.025(3)
O(8) 0.047(4) 0.066(5) 0.044(4) 0.005(3) -0.002(3) 0.002(3)
O(9) 0.055(4) 0.071(5) 0.042(4) -0.007(3) -0.006(3) -0.020(3)
O(10) 0.063(4) 0.048(4) 0.040(3) -0.018(3) -0.012(3) 0.009(3)
C(1) 0.085(8) 0.057(7) 0.025(5) -0.025(6) 0.014(5) -0.001(5)
C(2) 0.096(10) 0.066(8) 0.046(7) -0.027(7) 0.021(6) -0.001(6)
C(3) 0.022(4) 0.047(6) 0.018(4) 0.003(4) 0.006(3) 0.006(4)
C(4) 0.040(5) 0.035(6) 0.028(4) -0.011(4) 0.002(4) 0.003(4)
C(5) 0.032(5) 0.043(5) 0.025(5) -0.010(4) 0.002(4) -0.007(4)
C(6) 0.033(5) 0.033(5) 0.045(5) -0.006(4) -0.002(4) -0.004(4)
C(7) 0.042(5) 0.051(6) 0.018(4) -0.018(5) -0.003(4) -0.002(4)
C(8) 0.029(5) 0.045(6) 0.018(4) -0.007(4) 0.008(3) -0.002(4)
C(9) 0.089(9) 0.085(9) 0.041(6) -0.035(7) 0.023(6) -0.018(6)
C(10) 0.078(8) 0.059(7) 0.026(5) -0.016(6) 0.019(5) 0.002(5)
C(13) 0.049(6) 0.042(6) 0.027(5) -0.008(5) 0.001(4) -0.004(4)
C(14) 0.045(6) 0.031(5) 0.033(5) -0.002(4) 0.007(4) -0.009(4)
C(15) 0.030(5) 0.046(6) 0.037(5) -0.009(4) 0.002(4) 0.007(4)
C(16) 0.031(5) 0.062(7) 0.031(5) -0.011(4) 0.001(4) -0.006(4)
C(17) 0.045(6) 0.032(5) 0.028(5) 0.010(4) -0.005(4) -0.003(4)
C(18) 0.020(4) 0.038(6) 0.035(5) 0.006(4) 0.009(3) 0.002(4)
C(19) 0.048(6) 0.047(6) 0.019(4) -0.007(4) -0.003(4) 0.009(4)
C(20) 0.050(6) 0.053(7) 0.024(5) -0.013(5) 0.013(4) -0.007(4)
C(23) 0.033(5) 0.037(6) 0.033(5) -0.011(4) 0.005(4) -0.010(4)
C(24) 0.027(5) 0.044(6) 0.023(4) -0.001(4) 0.004(3) 0.001(4)
C(25) 0.035(5) 0.018(4) 0.051(6) -0.011(4) -0.008(4) 0.001(4)
C(26) 0.040(5) 0.049(6) 0.020(4) -0.013(4) 0.017(4) -0.008(4)
C(27) 0.052(6) 0.040(6) 0.020(4) -0.011(4) -0.006(4) -0.000(4)
C(28) 0.049(6) 0.034(5) 0.019(4) -0.022(4) 0.009(4) 0.004(4)
C(29) 0.092(10) 0.092(10) 0.035(6) 0.015(7) 0.033(6) 0.002(6)
C(30) 0.139(13) 0.062(9) 0.054(7) -0.005(8) 0.048(8) -0.009(6)
C(31) 0.054(6) 0.044(6) 0.030(5) -0.015(5) 0.007(4) -0.026(4)
C(32) 0.031(5) 0.056(6) 0.039(5) 0.002(4) -0.003(4) -0.007(5)
C(33) 0.040(6) 0.058(6) 0.024(5) -0.025(5) -0.005(4) -0.012(4)
C(34) 0.029(5) 0.056(6) 0.032(5) -0.017(4) 0.004(4) -0.008(4)
C(35) 0.043(6) 0.060(7) 0.026(5) -0.008(5) 0.000(4) -0.006(4)
C(36) 0.041(6) 0.045(6) 0.036(5) -0.006(4) 0.015(4) 0.003(4)
C(37) 0.052(6) 0.039(6) 0.038(5) -0.008(5) 0.003(5) 0.005(4)
C(38) 0.046(6) 0.041(5) 0.022(4) 0.000(4) -0.004(4) -0.001(4)
C(39) 0.035(5) 0.044(6) 0.043(5) -0.020(4) -0.015(4) 0.004(4)
C(40) 0.047(6) 0.033(5) 0.033(5) -0.009(4) 0.010(4) -0.006(4)
C(41) 0.038(5) 0.030(5) 0.031(5) 0.003(4) -0.000(4) -0.010(4)
C(42) 0.043(5) 0.024(4) 0.022(4) -0.014(4) -0.006(4) 0.011(3)
C(111) 0.032(11) 0.10(2) 0.020(7) 0.038(12) -0.002(8) 0.006(8)
C(112) 0.014(7) 0.020(8) 0.031(8) -0.003(8) 0.013(6) -0.006(6)
C(121) 0.032(11) 0.10(2) 0.020(7) 0.038(12) -0.002(8) 0.006(8)
C(122) 0.014(7) 0.020(8) 0.031(8) -0.003(8) 0.013(6) -0.006(6)
C(211) 0.054(10) 0.028(9) 0.017(6) -0.009(7) 0.015(6) 0.006(6)
C(212) 0.056(11) 0.032(11) 0.043(9) -0.011(9) 0.027(8) -0.013(7)
C(221) 0.054(10) 0.028(9) 0.017(6) -0.009(7) 0.015(6) 0.006(6)
C(222) 0.056(11) 0.032(11) 0.043(9) -0.011(9) 0.027(8) -0.013(7)

loop_
_atom_type_symbol
_atom_type_description
_atom_type_scat_dispersion_real
_atom_type_scat_dispersion_imag
_atom_type_scat_source
Cl Cl 0.148 0.159
;
International Tables for Crystallography
(1992, Vol. C, Tables 4.2.6.8 and 6.1.1.4)
;
S S 0.125 0.123
;
International Tables for Crystallography
(1992, Vol. C, Tables 4.2.6.8 and 6.1.1.4)
;
O O 0.011 0.006
;
International Tables for Crystallography
(1992, Vol. C, Tables 4.2.6.8 and 6.1.1.4)
;
C C 0.003 0.002
;
International Tables for Crystallography
(1992, Vol. C, Tables 4.2.6.8 and 6.1.1.4)
;
H H 0.000 0.000
;
International Tables for Crystallography
(1992, Vol. C, Table 6.1.1.4)
;

loop_
_geom_angle_atom_site_label_1
_geom_angle_atom_site_label_2
_geom_angle_atom_site_label_3
_geom_angle
_geom_angle_publ_flag
_geom_angle_site_symmetry_1
_geom_angle_site_symmetry_2
_geom_angle_site_symmetry_3
C(1) S(1) C(3) 101.7(4) yes . . .
C(2) S(2) C(4) 100.8(5) yes . . .
C(3) S(3) C(5) 95.5(4) yes . . .
C(4) S(4) C(5) 95.4(4) yes . . .
C(6) S(5) C(7) 94.7(4) yes . . .
C(6) S(6) C(8) 96.1(4) yes . . .
C(7) S(7) C(9) 101.0(5) yes . . .
C(8) S(8) C(10) 103.5(4) yes . . .
C(13) S(9) C(111) 103.8(9) yes . . .
C(13) S(9) C(112) 100.6(7) yes . . .
C(111) S(9) C(112) 25.8(9) yes . . .
C(14) S(10) C(121) 99.9(10) yes . . .
C(14) S(10) C(122) 104.1(7) yes . . .
C(121) S(10) C(122) 22.2(10) yes . . .
C(13) S(11) C(15) 95.7(4) yes . . .
C(14) S(12) C(15) 95.3(4) yes . . .
C(16) S(13) C(17) 96.3(4) yes . . .
C(16) S(14) C(18) 95.4(4) yes . . .
C(17) S(15) C(19) 101.3(4) yes . . .
C(18) S(16) C(20) 101.7(4) yes . . .
C(23) S(17) C(211) 101.3(7) yes . . .
C(23) S(17) C(212) 103.9(7) yes . . .
C(211) S(17) C(212) 25.2(11) yes . . .
C(24) S(18) C(221) 102.0(6) yes . . .
C(24) S(18) C(222) 100.6(7) yes . . .
C(221) S(18) C(222) 29.1(10) yes . . .
C(23) S(19) C(25) 96.2(4) yes . . .
C(24) S(20) C(25) 95.0(4) yes . . .
C(26) S(21) C(27) 95.5(4) yes . . .
C(26) S(22) C(28) 94.9(4) yes . . .
C(27) S(23) C(29) 102.4(4) yes . . .
C(28) S(24) C(30) 99.4(5) yes . . .
O(3) S(25) O(4) 114.2(4) yes . . .
O(3) S(25) O(5) 113.8(4) yes . . .
O(3) S(25) C(35) 102.6(4) yes . . .
O(4) S(25) O(5) 113.6(4) yes . . .
O(4) S(25) C(35) 105.5(4) yes . . .
O(5) S(25) C(35) 105.7(4) yes . . .
O(8) S(26) O(9) 114.3(4) yes . . .
O(8) S(26) O(10) 114.3(4) yes . . .
O(8) S(26) C(41) 105.9(4) yes . . .
O(9) S(26) O(10) 113.8(4) yes . . .
O(9) S(26) C(41) 103.8(4) yes . . .
O(10) S(26) C(41) 103.2(4) yes . . .
S(1) C(1) C(2) 116.1(7) yes . . .
S(2) C(2) C(1) 115.2(7) yes . . .
S(1) C(3) S(3) 114.4(5) yes . . .
S(1) C(3) C(4) 127.8(6) yes . . .
S(3) C(3) C(4) 117.8(6) yes . . .
S(2) C(4) S(4) 115.2(5) yes . . .
S(2) C(4) C(3) 129.0(6) yes . . .
S(4) C(4) C(3) 115.8(6) yes . . .
S(3) C(5) S(4) 115.1(4) yes . . .
S(3) C(5) C(6) 121.7(7) yes . . .
S(4) C(5) C(6) 123.1(7) yes . . .
S(5) C(6) S(6) 114.9(5) yes . . .
S(5) C(6) C(5) 120.8(7) yes . . .
S(6) C(6) C(5) 124.1(7) yes . . .
S(5) C(7) S(7) 114.6(6) yes . . .
S(5) C(7) C(8) 117.9(6) yes . . .
S(7) C(7) C(8) 127.4(6) yes . . .
S(6) C(8) S(8) 115.4(5) yes . . .
S(6) C(8) C(7) 116.1(6) yes . . .
S(8) C(8) C(7) 128.4(6) yes . . .
S(7) C(9) C(10) 116.3(7) yes . . .
S(8) C(10) C(9) 117.0(7) yes . . .
S(9) C(13) S(11) 113.9(6) yes . . .
S(9) C(13) C(14) 129.2(7) yes . . .
S(11) C(13) C(14) 116.9(6) yes . . .
S(10) C(14) S(12) 115.1(5) yes . . .
S(10) C(14) C(13) 128.0(7) yes . . .
S(12) C(14) C(13) 116.9(6) yes . . .
S(11) C(15) S(12) 115.1(4) yes . . .
S(11) C(15) C(16) 122.0(7) yes . . .
S(12) C(15) C(16) 122.9(7) yes . . .
S(13) C(16) S(14) 115.4(5) yes . . .
S(13) C(16) C(15) 122.3(8) yes . . .
S(14) C(16) C(15) 122.2(8) yes . . .
S(13) C(17) S(15) 116.6(5) yes . . .
S(13) C(17) C(18) 117.1(6) yes . . .
S(15) C(17) C(18) 126.3(6) yes . . .
S(14) C(18) S(16) 113.5(5) yes . . .
S(14) C(18) C(17) 115.9(6) yes . . .
S(16) C(18) C(17) 130.6(6) yes . . .
S(15) C(19) C(20) 114.5(6) yes . . .
S(16) C(20) C(19) 115.0(6) yes . . .
S(17) C(23) S(19) 115.6(4) yes . . .
S(17) C(23) C(24) 127.9(6) yes . . .
S(19) C(23) C(24) 116.5(6) yes . . .
S(18) C(24) S(20) 115.2(4) yes . . .
S(18) C(24) C(23) 128.2(6) yes . . .
S(20) C(24) C(23) 116.5(6) yes . . .
S(19) C(25) S(20) 115.7(5) yes . . .
S(19) C(25) C(26) 122.4(6) yes . . .
S(20) C(25) C(26) 121.8(6) yes . . .
S(21) C(26) S(22) 115.8(4) yes . . .
S(21) C(26) C(25) 121.1(6) yes . . .
S(22) C(26) C(25) 123.1(6) yes . . .
S(21) C(27) S(23) 115.0(5) yes . . .
S(21) C(27) C(28) 115.5(6) yes . . .
S(23) C(27) C(28) 129.4(6) yes . . .
S(22) C(28) S(24) 114.5(4) yes . . .
S(22) C(28) C(27) 118.2(6) yes . . .
S(24) C(28) C(27) 127.2(6) yes . . .
S(23) C(29) C(30) 119.4(9) yes . . .
S(24) C(30) C(29) 119.6(9) yes . . .
O(1) C(31) C(32) 120.9(9) yes . . .
O(1) C(31) C(33) 123.6(9) yes . . .
C(32) C(31) C(33) 115.5(8) yes . . .
Cl(1) C(32) C(31) 115.4(6) yes . . .
Cl(1) C(32) C(34) 121.8(7) yes . . .
C(31) C(32) C(34) 122.7(8) yes . . .
Cl(2) C(33) C(31) 111.3(6) yes . . .
Cl(2) C(33) C(35) 123.8(7) yes . . .
C(31) C(33) C(35) 124.9(9) yes . . .
Cl(3) C(34) C(32) 124.4(7) yes . . .
Cl(3) C(34) C(36) 115.7(6) yes . . .
C(32) C(34) C(36) 119.9(8) yes . . .
S(25) C(35) C(33) 124.0(7) yes . . .
S(25) C(35) C(36) 118.6(6) yes . . .
C(33) C(35) C(36) 117.3(8) yes . . .
O(2) C(36) C(34) 120.3(8) yes . . .
O(2) C(36) C(35) 121.2(8) yes . . .
C(34) C(36) C(35) 118.3(7) yes . . .
O(6) C(37) C(38) 121.6(8) yes . . .
O(6) C(37) C(39) 121.8(9) yes . . .
C(38) C(37) C(39) 116.6(8) yes . . .
Cl(4) C(38) C(37) 116.3(6) yes . . .
Cl(4) C(38) C(40) 123.7(7) yes . . .
C(37) C(38) C(40) 120.0(8) yes . . .
Cl(5) C(39) C(37) 112.6(6) yes . . .
Cl(5) C(39) C(41) 123.9(7) yes . . .
C(37) C(39) C(41) 123.4(8) yes . . .
Cl(6) C(40) C(38) 121.3(7) yes . . .
Cl(6) C(40) C(42) 115.8(6) yes . . .
C(38) C(40) C(42) 122.7(8) yes . . .
S(26) C(41) C(39) 127.5(7) yes . . .
S(26) C(41) C(42) 113.8(6) yes . . .
C(39) C(41) C(42) 118.5(7) yes . . .
O(7) C(42) C(40) 120.1(8) yes . . .
O(7) C(42) C(41) 123.1(8) yes . . .
C(40) C(42) C(41) 116.8(7) yes . . .
S(9) C(111) C(112) 79(2) yes . . .
S(9) C(111) C(121) 113.4(16) yes . . .
S(9) C(111) C(122) 126.9(16) yes . . .
C(112) C(111) C(121) 60(2) yes . . .
C(112) C(111) C(122) 88(2) yes . . .
C(121) C(111) C(122) 27.3(14) yes . . .
S(9) C(112) C(111) 75(2) yes . . .
S(9) C(112) C(121) 123.0(16) yes . . .
S(9) C(112) C(122) 113.7(13) yes . . .
C(111) C(112) C(121) 87(3) yes . . .
C(111) C(112) C(122) 61(2) yes . . .
C(121) C(112) C(122) 26.1(14) yes . . .
S(10) C(121) C(111) 121.3(16) yes . . .
S(10) C(121) C(112) 133.6(18) yes . . .
S(10) C(121) C(122) 83(2) yes . . .
C(111) C(121) C(112) 32.7(15) yes . . .
C(111) C(121) C(122) 65(3) yes . . .
C(112) C(121) C(122) 97(3) yes . . .
S(10) C(122) C(111) 127.2(15) yes . . .
S(10) C(122) C(112) 114.1(12) yes . . .
S(10) C(122) C(121) 75(2) yes . . .
C(111) C(122) C(112) 31.5(13) yes . . .
C(111) C(122) C(121) 88(3) yes . . .
C(112) C(122) C(121) 57(3) yes . . .
S(17) C(211) C(212) 66.4(19) yes . . .
S(17) C(211) C(221) 115.5(15) yes . . .
S(17) C(211) C(222) 127.3(17) yes . . .
C(212) C(211) C(221) 71(2) yes . . .
C(212) C(211) C(222) 110(2) yes . . .
C(221) C(211) C(222) 39.2(16) yes . . .
S(17) C(212) C(211) 88(2) yes . . .
S(17) C(212) C(221) 128.2(15) yes . . .
S(17) C(212) C(222) 110.4(15) yes . . .
C(211) C(212) C(221) 76(2) yes . . .
C(211) C(212) C(222) 43(2) yes . . .
C(221) C(212) C(222) 34.0(13) yes . . .
S(18) C(221) C(211) 112.3(14) yes . . .
S(18) C(221) C(212) 125.1(14) yes . . .
S(18) C(221) C(222) 74.2(18) yes . . .
C(211) C(221) C(212) 32.7(15) yes . . .
C(211) C(221) C(222) 54.1(19) yes . . .
C(212) C(221) C(222) 86(2) yes . . .
S(18) C(222) C(211) 131.2(19) yes . . .
S(18) C(222) C(212) 113.6(15) yes . . .
S(18) C(222) C(221) 76.6(18) yes . . .
C(211) C(222) C(212) 27.6(16) yes . . .
C(211) C(222) C(221) 87(2) yes . . .
C(212) C(222) C(221) 59.6(18) yes . . .
S(1) C(1) H(1) 108.1 no . . .
S(1) C(1) H(2) 107.0 no . . .
C(2) C(1) H(1) 110.1 no . . .
C(2) C(1) H(2) 105.9 no . . .
H(1) C(1) H(2) 109.5 no . . .
S(2) C(2) H(3) 108.6 no . . .
S(2) C(2) H(4) 108.2 no . . .
C(1) C(2) H(3) 109.0 no . . .
C(1) C(2) H(4) 106.2 no . . .
H(3) C(2) H(4) 109.5 no . . .
S(7) C(9) H(5) 107.1 no . . .
S(7) C(9) H(6) 108.1 no . . .
C(10) C(9) H(5) 106.7 no . . .
C(10) C(9) H(6) 109.1 no . . .
H(5) C(9) H(6) 109.5 no . . .
S(8) C(10) H(7) 108.0 no . . .
S(8) C(10) H(8) 107.6 no . . .
C(9) C(10) H(7) 106.4 no . . .
C(9) C(10) H(8) 108.3 no . . .
H(7) C(10) H(8) 109.5 no . . .
S(15) C(19) H(13) 107.6 no . . .
S(15) C(19) H(14) 108.7 no . . .
C(20) C(19) H(13) 106.8 no . . .
C(20) C(19) H(14) 109.6 no . . .
H(13) C(19) H(14) 109.5 no . . .
S(16) C(20) H(15) 108.4 no . . .
S(16) C(20) H(16) 108.1 no . . .
C(19) C(20) H(15) 107.1 no . . .
C(19) C(20) H(16) 108.7 no . . .
H(15) C(20) H(16) 109.5 no . . .
S(23) C(29) H(21) 107.0 no . . .
S(23) C(29) H(22) 107.1 no . . .
C(30) C(29) H(21) 107.9 no . . .
C(30) C(29) H(22) 105.7 no . . .
H(21) C(29) H(22) 109.5 no . . .
S(24) C(30) H(23) 107.5 no . . .
S(24) C(30) H(24) 106.5 no . . .
C(29) C(30) H(23) 108.2 no . . .
C(29) C(30) H(24) 105.4 no . . .
H(23) C(30) H(24) 109.5 no . . .
S(9) C(111) H(91) 104.8 no . . .
S(9) C(111) H(101) 108.4 no . . .
S(9) C(111) H(102) 102.1 no . . .
C(121) C(111) H(91) 105.2 no . . .
C(121) C(111) H(101) 113.9 no . . .
C(121) C(111) H(102) 93.1 no . . .
H(91) C(111) H(101) 110.8 no . . .
S(9) C(112) H(92) 109.6 no . . .
S(9) C(112) H(102) 112.2 no . . .
C(121) C(112) H(92) 79.8 no . . .
C(121) C(112) H(102) 119.6 no . . .
C(122) C(112) H(92) 105.8 no . . .
C(122) C(112) H(102) 110.7 no . . .
H(91) C(112) H(92) 125.1 no . . .
H(92) C(112) H(102) 104.1 no . . .
S(10) C(121) H(111) 102.7 no . . .
S(10) C(121) H(121) 109.9 no . . .
C(111) C(121) H(111) 99.7 no . . .
C(111) C(121) H(121) 110.4 no . . .
C(112) C(121) H(111) 116.8 no . . .
C(112) C(121) H(121) 78.0 no . . .
C(122) C(121) H(111) 58.2 no . . .
C(122) C(121) H(121) 166.0 no . . .
H(111) C(121) H(121) 112.0 no . . .
S(10) C(122) H(112) 110.5 no . . .
S(10) C(122) H(122) 108.5 no . . .
C(112) C(122) H(112) 108.4 no . . .
C(112) C(122) H(122) 110.6 no . . .
H(112) C(122) H(122) 104.3 no . . .
S(17) C(211) H(171) 108.0 no . . .
S(17) C(211) H(181) 110.0 no . . .
C(221) C(211) H(171) 108.5 no . . .
C(221) C(211) H(181) 110.3 no . . .
H(171) C(211) H(181) 104.0 no . . .
S(17) C(212) H(172) 111.2 no . . .
S(17) C(212) H(182) 113.0 no . . .
C(222) C(212) H(172) 104.6 no . . .
C(222) C(212) H(182) 107.2 no . . .
H(172) C(212) H(182) 110.0 no . . .
S(18) C(221) H(191) 108.9 no . . .
S(18) C(221) H(201) 108.2 no . . .
C(211) C(221) H(191) 110.7 no . . .
C(211) C(221) H(201) 107.5 no . . .
H(191) C(221) H(201) 109.1 no . . .
S(18) C(222) H(192) 110.0 no . . .
S(18) C(222) H(202) 108.1 no . . .
C(212) C(222) H(192) 109.3 no . . .
C(212) C(222) H(202) 109.0 no . . .
H(192) C(222) H(202) 106.6 no . . .
C(111) H(102) C(112) 42.0 no . . .
C(121) H(122) C(122) 35.1 no . . .

loop_
_geom_bond_atom_site_label_1
_geom_bond_atom_site_label_2
_geom_bond_distance
_geom_bond_publ_flag
_geom_bond_site_symmetry_1
_geom_bond_site_symmetry_2
Cl(1) C(32) 1.719(9) yes . .
Cl(2) C(33) 1.709(10) yes . .
Cl(3) C(34) 1.682(10) yes . .
Cl(4) C(38) 1.710(9) yes . .
Cl(5) C(39) 1.722(9) yes . .
Cl(6) C(40) 1.714(10) yes . .
S(1) C(1) 1.791(11) yes . .
S(1) C(3) 1.760(9) yes . .
S(2) C(2) 1.812(12) yes . .
S(2) C(4) 1.729(9) yes . .
S(3) C(3) 1.736(8) yes . .
S(3) C(5) 1.727(9) yes . .
S(4) C(4) 1.759(9) yes . .
S(4) C(5) 1.737(9) yes . .
S(5) C(6) 1.745(9) yes . .
S(5) C(7) 1.748(9) yes . .
S(6) C(6) 1.730(9) yes . .
S(6) C(8) 1.742(8) yes . .
S(7) C(7) 1.745(9) yes . .
S(7) C(9) 1.747(11) yes . .
S(8) C(8) 1.738(8) yes . .
S(8) C(10) 1.806(11) yes . .
S(9) C(13) 1.734(9) yes . .
S(9) C(111) 1.78(2) yes . .
S(9) C(112) 1.81(2) yes . .
S(10) C(14) 1.733(9) yes . .
S(10) C(121) 1.74(2) yes . .
S(10) C(122) 1.79(2) yes . .
S(11) C(13) 1.753(9) yes . .
S(11) C(15) 1.725(10) yes . .
S(12) C(14) 1.760(9) yes . .
S(12) C(15) 1.734(10) yes . .
S(13) C(16) 1.714(10) yes . .
S(13) C(17) 1.733(8) yes . .
S(14) C(16) 1.731(10) yes . .
S(14) C(18) 1.765(8) yes . .
S(15) C(17) 1.734(9) yes . .
S(15) C(19) 1.787(9) yes . .
S(16) C(18) 1.739(9) yes . .
S(16) C(20) 1.813(9) yes . .
S(17) C(23) 1.731(8) yes . .
S(17) C(211) 1.878(19) yes . .
S(17) C(212) 1.72(2) yes . .
S(18) C(24) 1.752(8) yes . .
S(18) C(221) 1.814(19) yes . .
S(18) C(222) 1.79(2) yes . .
S(19) C(23) 1.730(8) yes . .
S(19) C(25) 1.715(8) yes . .
S(20) C(24) 1.755(8) yes . .
S(20) C(25) 1.730(8) yes . .
S(21) C(26) 1.736(8) yes . .
S(21) C(27) 1.762(9) yes . .
S(22) C(26) 1.728(8) yes . .
S(22) C(28) 1.746(8) yes . .
S(23) C(27) 1.730(9) yes . .
S(23) C(29) 1.774(12) yes . .
S(24) C(28) 1.750(8) yes . .
S(24) C(30) 1.789(11) yes . .
S(25) O(3) 1.458(8) yes . .
S(25) O(4) 1.433(8) yes . .
S(25) O(5) 1.432(6) yes . .
S(25) C(35) 1.801(9) yes . .
S(26) O(8) 1.445(6) yes . .
S(26) O(9) 1.428(7) yes . .
S(26) O(10) 1.437(7) yes . .
S(26) C(41) 1.825(9) yes . .
O(1) C(31) 1.210(12) yes . .
O(2) C(36) 1.199(11) yes . .
O(6) C(37) 1.206(12) yes . .
O(7) C(42) 1.195(10) yes . .
C(1) C(2) 1.454(15) yes . .
C(3) C(4) 1.347(13) yes . .
C(5) C(6) 1.371(11) yes . .
C(7) C(8) 1.343(14) yes . .
C(9) C(10) 1.490(16) yes . .
C(13) C(14) 1.331(14) yes . .
C(15) C(16) 1.377(12) yes . .
C(17) C(18) 1.353(13) yes . .
C(19) C(20) 1.499(13) yes . .
C(23) C(24) 1.363(12) yes . .
C(25) C(26) 1.392(12) yes . .
C(27) C(28) 1.349(12) yes . .
C(29) C(30) 1.393(18) yes . .
C(31) C(32) 1.491(14) yes . .
C(31) C(33) 1.483(13) yes . .
C(32) C(34) 1.326(13) yes . .
C(33) C(35) 1.327(13) yes . .
C(34) C(36) 1.502(13) yes . .
C(35) C(36) 1.515(14) yes . .
C(37) C(38) 1.478(14) yes . .
C(37) C(39) 1.481(13) yes . .
C(38) C(40) 1.333(12) yes . .
C(39) C(41) 1.334(12) yes . .
C(40) C(42) 1.468(12) yes . .
C(41) C(42) 1.498(12) yes . .
C(111) C(112) 0.80(3) yes . .
C(111) C(121) 1.48(4) yes . .
C(111) C(122) 1.34(3) yes . .
C(112) C(121) 1.29(4) yes . .
C(112) C(122) 1.54(3) yes . .
C(121) C(122) 0.68(3) yes . .
C(211) C(212) 0.80(3) yes . .
C(211) C(221) 1.43(2) yes . .
C(211) C(222) 1.16(2) yes . .
C(212) C(221) 1.40(2) yes . .
C(212) C(222) 1.62(3) yes . .
C(221) C(222) 0.91(3) yes . .
C(1) H(1) 0.950 no . .
C(1) H(2) 0.950 no . .
C(2) H(3) 0.950 no . .
C(2) H(4) 0.950 no . .
C(9) H(5) 0.950 no . .
C(9) H(6) 0.950 no . .
C(10) H(7) 0.950 no . .
C(10) H(8) 0.950 no . .
C(19) H(13) 0.950 no . .
C(19) H(14) 0.950 no . .
C(20) H(15) 0.950 no . .
C(20) H(16) 0.950 no . .
C(29) H(21) 0.950 no . .
C(29) H(22) 0.950 no . .
C(30) H(23) 0.950 no . .
C(30) H(24) 0.950 no . .
C(111) H(91) 0.975 no . .
C(111) H(101) 0.909 no . .
C(112) H(92) 1.007 no . .
C(112) H(102) 0.959 no . .
C(121) H(111) 1.005 no . .
C(121) H(121) 0.864 no . .
C(122) H(112) 0.965 no . .
C(122) H(122) 0.999 no . .
C(211) H(171) 1.002 no . .
C(211) H(181) 0.967 no . .
C(212) H(172) 0.963 no . .
C(212) H(182) 0.931 no . .
C(221) H(191) 0.945 no . .
C(221) H(201) 0.959 no . .
C(222) H(181) 1.252 no . .
C(222) H(192) 0.950 no . .
C(222) H(202) 0.985 no . .

loop_
_geom_contact_atom_site_label_1
_geom_contact_atom_site_label_2
_geom_contact_distance
_geom_contact_publ_flag
_geom_contact_site_symmetry_1
_geom_contact_site_symmetry_2
Cl(1) S(1) 3.502(4) ? . 1_554
Cl(1) O(3) 3.382(7) ? . 2_665
Cl(1) C(1) 3.658(12) ? . 1_554
Cl(1) C(111) 3.58(2) ? . 1_554
Cl(2) Cl(2) 3.264(5) ? . 2_765
Cl(2) Cl(3) 3.569(3) ? . 1_655
Cl(2) C(1) 3.439(9) ? . 1_654
Cl(2) C(2) 3.668(11) ? . 1_654
Cl(3) Cl(2) 3.569(3) ? . 1_455
Cl(3) Cl(6) 3.609(4) ? . 1_455
Cl(3) O(5) 3.204(7) ? . 1_455
Cl(3) O(8) 3.446(6) ? . .
Cl(3) C(19) 3.583(8) ? . 1_455
Cl(4) S(18) 3.590(3) ? . 2_756
Cl(4) C(29) 3.524(11) ? . .
Cl(5) Cl(6) 3.428(4) ? . 1_455
Cl(5) O(4) 3.547(8) ? . .
Cl(6) Cl(3) 3.609(4) ? . 1_655
Cl(6) Cl(5) 3.428(4) ? . 1_655
Cl(6) O(5) 3.603(7) ? . .
Cl(6) O(8) 3.291(7) ? . 1_655
Cl(6) C(211) 3.625(18) ? . 1_654
Cl(6) C(212) 3.61(2) ? . 1_654
S(1) Cl(1) 3.502(4) ? . 1_556
S(1) S(7) 3.312(4) ? . 2_666
S(1) S(13) 3.688(3) ? . 2_666
S(1) O(3) 3.699(8) ? . 2_666
S(2) S(17) 3.468(3) ? . .
S(2) O(7) 3.167(7) ? . 1_456
S(2) O(10) 3.690(6) ? . 1_456
S(2) C(30) 3.494(14) ? . 2_656
S(3) S(7) 3.486(4) ? . 2_666
S(3) S(11) 3.692(3) ? . 2_666
S(4) S(17) 3.538(3) ? . .
S(5) S(9) 3.636(3) ? . 2_666
S(7) S(1) 3.312(4) ? . 2_666
S(7) S(3) 3.486(4) ? . 2_666
S(8) S(18) 3.588(4) ? . 2_656
S(8) S(20) 3.490(4) ? . 2_656
S(8) S(21) 3.608(3) ? . .
S(8) S(23) 3.577(3) ? . .
S(8) C(24) 3.674(10) ? . 2_656
S(9) S(5) 3.636(3) ? . 2_666
S(9) S(13) 3.564(4) ? . 2_766
S(9) S(15) 3.287(3) ? . 2_766
S(10) S(17) 3.461(4) ? . .
S(10) S(19) 3.511(4) ? . .
S(10) S(24) 3.544(4) ? . 2_756
S(10) C(23) 3.660(10) ? . .
S(11) S(3) 3.692(3) ? . 2_666
S(12) S(24) 3.529(3) ? . 2_756
S(13) S(1) 3.688(3) ? . 2_666
S(13) S(9) 3.564(4) ? . 2_766
S(14) S(23) 3.641(4) ? . .
S(15) S(9) 3.287(3) ? . 2_766
S(15) O(1) 3.454(7) ? . 2_765
S(15) C(1) 3.668(10) ? . 2_666
S(15) C(9) 3.698(13) ? . 1_655
S(16) S(18) 3.588(3) ? . 2_756
S(16) S(23) 3.672(4) ? . .
S(17) S(2) 3.468(3) ? . .
S(17) S(4) 3.538(3) ? . .
S(17) S(10) 3.461(4) ? . .
S(17) C(4) 3.656(8) ? . .
S(18) Cl(4) 3.590(3) ? . 2_756
S(18) S(8) 3.588(4) ? . 2_656
S(18) S(16) 3.588(3) ? . 2_756
S(19) S(10) 3.511(4) ? . .
S(20) S(8) 3.490(4) ? . 2_656
S(21) S(8) 3.608(3) ? . .
S(23) S(8) 3.577(3) ? . .
S(23) S(14) 3.641(4) ? . .
S(23) S(16) 3.672(4) ? . .
S(23) C(10) 3.603(10) ? . .
S(24) S(10) 3.544(4) ? . 2_756
S(24) S(12) 3.529(3) ? . 2_756
S(24) C(14) 3.635(9) ? . 2_756
S(26) C(121) 3.66(2) ? . 1_554
O(1) S(15) 3.454(7) ? . 2_765
O(1) O(2) 3.560(10) ? . 2_665
O(1) O(10) 3.304(9) ? . .
O(1) C(1) 3.633(13) ? . 1_654
O(1) C(19) 3.470(12) ? . 2_765
O(1) C(34) 3.684(11) ? . 2_665
O(1) C(111) 3.63(2) ? . 1_554
O(1) C(112) 3.43(2) ? . 1_554
O(2) O(1) 3.560(10) ? . 2_665
O(2) C(9) 3.430(13) ? . .
O(2) C(10) 3.603(12) ? . .
O(2) C(19) 3.354(11) ? . 1_455
O(2) C(20) 3.430(12) ? . 1_455
O(3) Cl(1) 3.382(7) ? . 2_665
O(3) S(1) 3.699(8) ? . 2_666
O(3) C(9) 3.121(13) ? . .
O(3) C(10) 3.618(13) ? . .
O(3) C(19) 3.209(12) ? . .
O(4) Cl(5) 3.547(8) ? . .
O(4) O(6) 3.183(11) ? . .
O(4) C(9) 3.610(12) ? . .
O(4) C(10) 3.151(11) ? . .
O(4) C(37) 2.857(12) ? . .
O(4) C(38) 3.322(10) ? . .
O(4) C(39) 2.997(12) ? . .
O(4) C(41) 3.610(11) ? . .
O(5) Cl(3) 3.204(7) ? . 1_655
O(5) Cl(6) 3.603(7) ? . .
O(5) C(19) 3.421(12) ? . .
O(5) C(20) 3.474(11) ? . .
O(5) C(38) 3.243(12) ? . .
O(5) C(40) 3.019(11) ? . .
O(5) C(41) 3.667(12) ? . .
O(5) C(42) 3.382(11) ? . .
O(6) O(4) 3.183(11) ? . .
O(6) O(7) 3.611(10) ? . 2_755
O(6) C(29) 3.509(13) ? . .
O(6) C(40) 3.389(11) ? . 2_755
O(6) C(42) 3.514(10) ? . 2_755
O(6) C(211) 3.47(2) ? . 2_656
O(6) C(222) 3.13(2) ? . 2_656
O(7) S(2) 3.167(7) ? . 1_654
O(7) O(6) 3.611(10) ? . 2_755
O(7) C(2) 3.143(14) ? . 1_654
O(7) C(30) 3.483(14) ? . 2_755
O(7) C(211) 3.49(2) ? . 1_654
O(8) Cl(3) 3.446(6) ? . .
O(8) Cl(6) 3.291(7) ? . 1_455
O(8) C(32) 3.326(12) ? . .
O(8) C(34) 3.021(11) ? . .
O(8) C(36) 3.413(12) ? . .
O(8) C(212) 3.49(2) ? . 1_554
O(9) C(29) 3.692(13) ? . 2_755
O(9) C(30) 3.125(14) ? . 2_755
O(9) C(121) 3.45(2) ? . 1_554
O(9) C(212) 3.25(2) ? . 1_554
O(9) C(221) 3.19(2) ? . 1_554
O(10) S(2) 3.690(6) ? . 1_654
O(10) O(1) 3.304(9) ? . .
O(10) C(2) 3.471(15) ? . 1_654
O(10) C(31) 2.903(11) ? . .
O(10) C(32) 3.254(10) ? . .
O(10) C(33) 3.054(11) ? . .
O(10) C(35) 3.472(11) ? . .
O(10) C(112) 3.20(2) ? . 1_554
O(10) C(121) 3.20(2) ? . 1_554
O(10) C(122) 3.66(2) ? . 1_554
C(1) Cl(1) 3.658(12) ? . 1_556
C(1) Cl(2) 3.439(9) ? . 1_456
C(1) S(15) 3.668(10) ? . 2_666
C(1) O(1) 3.633(13) ? . 1_456
C(2) Cl(2) 3.668(11) ? . 1_456
C(2) O(7) 3.143(14) ? . 1_456
C(2) O(10) 3.471(15) ? . 1_456
C(3) C(122) 3.61(2) ? . .
C(4) S(17) 3.656(8) ? . .
C(9) S(15) 3.698(13) ? . 1_455
C(9) O(2) 3.430(13) ? . .
C(9) O(3) 3.121(13) ? . .
C(9) O(4) 3.610(12) ? . .
C(10) S(23) 3.603(10) ? . .
C(10) O(2) 3.603(12) ? . .
C(10) O(3) 3.618(13) ? . .
C(10) O(4) 3.151(11) ? . .
C(14) S(24) 3.635(9) ? . 2_756
C(19) Cl(3) 3.583(8) ? . 1_655
C(19) O(1) 3.470(12) ? . 2_765
C(19) O(2) 3.354(11) ? . 1_655
C(19) O(3) 3.209(12) ? . .
C(19) O(5) 3.421(12) ? . .
C(20) O(2) 3.430(12) ? . 1_655
C(20) O(5) 3.474(11) ? . .
C(23) S(10) 3.660(10) ? . .
C(24) S(8) 3.674(10) ? . 2_656
C(29) Cl(4) 3.524(11) ? . .
C(29) O(6) 3.509(13) ? . .
C(29) O(9) 3.692(13) ? . 2_755
C(30) S(2) 3.494(14) ? . 2_656
C(30) O(7) 3.483(14) ? . 2_755
C(30) O(9) 3.125(14) ? . 2_755
C(31) O(10) 2.903(11) ? . .
C(31) C(34) 3.607(13) ? . 2_665
C(32) O(8) 3.326(12) ? . .
C(32) O(10) 3.254(10) ? . .
C(33) O(10) 3.054(11) ? . .
C(34) O(1) 3.684(11) ? . 2_665
C(34) O(8) 3.021(11) ? . .
C(34) C(31) 3.607(13) ? . 2_665
C(35) O(10) 3.472(11) ? . .
C(36) O(8) 3.413(12) ? . .
C(37) O(4) 2.857(12) ? . .
C(37) C(38) 3.527(13) ? . 2_755
C(37) C(40) 3.618(13) ? . 2_755
C(38) O(4) 3.322(10) ? . .
C(38) O(5) 3.243(12) ? . .
C(38) C(37) 3.527(13) ? . 2_755
C(39) O(4) 2.997(12) ? . .
C(40) O(5) 3.019(11) ? . .
C(40) O(6) 3.389(11) ? . 2_755
C(40) C(37) 3.618(13) ? . 2_755
C(41) O(4) 3.610(11) ? . .
C(41) O(5) 3.667(12) ? . .
C(42) O(5) 3.382(11) ? . .
C(42) O(6) 3.514(10) ? . 2_755
C(111) Cl(1) 3.58(2) ? . 1_556
C(111) O(1) 3.63(2) ? . 1_556
C(112) O(1) 3.43(2) ? . 1_556
C(112) O(10) 3.20(2) ? . 1_556
C(121) S(26) 3.66(2) ? . 1_556
C(121) O(9) 3.45(2) ? . 1_556
C(121) O(10) 3.20(2) ? . 1_556
C(122) O(10) 3.66(2) ? . 1_556
C(122) C(3) 3.61(2) ? . .
C(211) Cl(6) 3.625(18) ? . 1_456
C(211) O(6) 3.47(2) ? . 2_656
C(211) O(7) 3.49(2) ? . 1_456
C(212) Cl(6) 3.61(2) ? . 1_456
C(212) O(8) 3.49(2) ? . 1_556
C(212) O(9) 3.25(2) ? . 1_556
C(221) O(9) 3.19(2) ? . 1_556
C(222) O(6) 3.13(2) ? . 2_656
Cl(1) H(1) 3.258 ? . 1_554
Cl(1) H(4) 3.240 ? . 1_554
Cl(1) H(6) 3.477 ? . 2_665
Cl(1) H(91) 2.987 ? . 1_554
Cl(1) H(101) 3.407 ? . 1_554
Cl(1) H(102) 3.087 ? . 1_554
Cl(1) H(111) 3.546 ? . 1_554
Cl(1) H(112) 3.687 ? . 1_554
Cl(1) H(122) 3.454 ? . 1_554
Cl(2) H(1) 2.708 ? . 1_654
Cl(2) H(2) 3.614 ? . 1_654
Cl(2) H(3) 3.063 ? . 1_654
Cl(3) H(14) 2.800 ? . 1_455
Cl(3) H(16) 3.396 ? . 1_455
Cl(4) H(16) 3.187 ? . .
Cl(4) H(21) 2.825 ? . .
Cl(4) H(22) 3.363 ? . .
Cl(4) H(191) 3.526 ? . 2_756
Cl(4) H(201) 3.533 ? . 2_756
Cl(5) H(191) 3.042 ? . 2_656
Cl(5) H(202) 2.841 ? . 2_656
Cl(6) H(171) 2.768 ? . 1_654
Cl(6) H(182) 2.837 ? . 1_654
Cl(6) H(191) 3.263 ? . 1_654
Cl(6) H(202) 3.336 ? . 1_654
S(1) H(6) 3.478 ? . 2_666
S(1) H(101) 3.230 ? . .
S(1) H(112) 3.136 ? . .
S(2) H(23) 3.396 ? . 2_656
S(2) H(24) 2.945 ? . 2_656
S(2) H(92) 2.800 ? . 1_455
S(2) H(121) 3.267 ? . 1_455
S(2) H(171) 3.676 ? . .
S(2) H(182) 3.658 ? . .
S(3) H(101) 3.263 ? . .
S(3) H(112) 2.955 ? . .
S(7) H(101) 3.052 ? . 2_666
S(8) H(15) 3.194 ? . 1_455
S(9) H(2) 3.201 ? . 1_655
S(14) H(7) 3.081 ? . .
S(15) H(1) 3.695 ? . 2_666
S(15) H(2) 3.091 ? . 2_666
S(15) H(5) 2.776 ? . 1_655
S(15) H(91) 3.599 ? . 2_766
S(15) H(102) 3.646 ? . 2_766
S(16) H(7) 3.362 ? . .
S(16) H(22) 3.179 ? . .
S(17) H(24) 3.012 ? . 2_656
S(17) H(111) 3.650 ? . .
S(17) H(122) 3.584 ? . .
S(18) H(15) 3.239 ? . 2_756
S(18) H(22) 3.296 ? . 2_756
S(20) H(22) 3.105 ? . 2_756
S(23) H(7) 3.047 ? . .
S(23) H(8) 3.700 ? . .
S(23) H(181) 3.123 ? . 2_656
S(23) H(192) 3.002 ? . 2_656
S(25) H(6) 3.100 ? . .
S(25) H(8) 3.429 ? . .
S(25) H(13) 2.982 ? . .
S(25) H(16) 3.620 ? . .
S(26) H(23) 3.393 ? . 2_755
S(26) H(92) 3.578 ? . 1_554
S(26) H(111) 3.352 ? . 1_554
S(26) H(121) 3.147 ? . 1_554
S(26) H(122) 3.338 ? . 1_554
S(26) H(172) 3.056 ? . 1_554
S(26) H(201) 3.130 ? . 1_554
O(1) H(1) 3.352 ? . 1_654
O(1) H(2) 3.060 ? . 1_654
O(1) H(14) 2.793 ? . 2_765
O(1) H(91) 2.657 ? . 1_554
O(1) H(92) 3.624 ? . 1_554
O(1) H(102) 2.519 ? . 1_554
O(2) H(5) 3.071 ? . .
O(2) H(6) 3.155 ? . .
O(2) H(8) 2.909 ? . .
O(2) H(14) 2.659 ? . 1_455
O(2) H(15) 3.010 ? . 1_455
O(2) H(16) 3.370 ? . 1_455
O(3) H(1) 3.362 ? . 2_666
O(3) H(5) 3.629 ? . .
O(3) H(6) 2.201 ? . .
O(3) H(7) 3.518 ? . .
O(3) H(8) 3.453 ? . .
O(3) H(13) 2.267 ? . .
O(3) H(14) 3.614 ? . .
O(4) H(6) 3.119 ? . .
O(4) H(7) 3.153 ? . .
O(4) H(8) 2.453 ? . .
O(5) H(13) 2.880 ? . .
O(5) H(14) 3.430 ? . .
O(5) H(16) 2.867 ? . .
O(6) H(21) 2.601 ? . .
O(6) H(171) 3.402 ? . 2_656
O(6) H(181) 2.794 ? . 2_656
O(6) H(191) 3.313 ? . 2_656
O(6) H(192) 2.653 ? . 2_656
O(6) H(202) 2.683 ? . 2_656
O(7) H(3) 2.554 ? . 1_654
O(7) H(4) 3.364 ? . 1_654
O(7) H(21) 3.521 ? . 2_755
O(7) H(23) 3.044 ? . 2_755
O(7) H(24) 3.079 ? . 2_755
O(7) H(171) 2.685 ? . 1_654
O(7) H(181) 3.388 ? . 1_654
O(7) H(182) 2.969 ? . 1_654
O(8) H(111) 3.497 ? . 1_554
O(8) H(122) 3.411 ? . 1_554
O(8) H(171) 3.627 ? . 1_554
O(8) H(172) 2.882 ? . 1_554
O(8) H(182) 3.224 ? . 1_554
O(8) H(201) 3.094 ? . 1_554
O(9) H(21) 3.529 ? . 2_755
O(9) H(22) 3.625 ? . 2_755
O(9) H(23) 2.181 ? . 2_755
O(9) H(24) 3.570 ? . 2_755
O(9) H(92) 3.586 ? . 1_554
O(9) H(111) 3.277 ? . 1_554
O(9) H(121) 2.933 ? . 1_554
O(9) H(122) 3.293 ? . 1_554
O(9) H(172) 2.290 ? . 1_554
O(9) H(182) 3.638 ? . 1_554
O(9) H(191) 3.554 ? . 1_554
O(9) H(201) 2.240 ? . 1_554
O(10) H(2) 3.632 ? . 1_654
O(10) H(3) 2.747 ? . 1_654
O(10) H(91) 3.221 ? . 1_554
O(10) H(92) 2.643 ? . 1_554
O(10) H(102) 2.905 ? . 1_554
O(10) H(111) 3.143 ? . 1_554
O(10) H(121) 2.586 ? . 1_554
O(10) H(122) 3.175 ? . 1_554
C(1) H(92) 3.414 ? . 1_455
C(2) H(92) 3.341 ? . 1_455
C(3) H(101) 3.289 ? . .
C(3) H(112) 2.754 ? . .
C(4) H(92) 3.675 ? . 1_455
C(4) H(112) 3.349 ? . .
C(5) H(112) 3.659 ? . .
C(10) H(15) 3.370 ? . 1_455
C(18) H(7) 3.337 ? . .
C(19) H(5) 3.498 ? . 1_655
C(24) H(22) 3.206 ? . 2_756
C(29) H(181) 3.103 ? . 2_656
C(29) H(192) 3.296 ? . 2_656
C(30) H(181) 3.234 ? . 2_656
C(30) H(192) 3.687 ? . 2_656
C(31) H(91) 3.282 ? . 1_554
C(31) H(102) 3.109 ? . 1_554
C(32) H(91) 3.522 ? . 1_554
C(32) H(102) 3.441 ? . 1_554
C(33) H(3) 3.697 ? . 1_654
C(34) H(14) 3.549 ? . 1_455
C(36) H(14) 3.438 ? . 1_455
C(37) H(21) 3.475 ? . .
C(37) H(202) 3.592 ? . 2_656
C(40) H(171) 3.578 ? . 1_654
C(42) H(3) 3.250 ? . 1_654
C(42) H(171) 3.477 ? . 1_654
C(111) H(2) 3.626 ? . 1_655
C(112) H(2) 3.020 ? . 1_655
C(211) H(21) 3.654 ? . 2_656
C(211) H(24) 2.998 ? . 2_656
C(212) H(24) 3.538 ? . 2_656
H(1) Cl(1) 3.258 ? . 1_556
H(1) Cl(2) 2.708 ? . 1_456
H(1) S(15) 3.695 ? . 2_666
H(1) O(1) 3.352 ? . 1_456
H(1) O(3) 3.362 ? . 2_666
H(1) H(13) 3.243 ? . 2_666
H(2) Cl(2) 3.614 ? . 1_456
H(2) S(9) 3.201 ? . 1_455
H(2) S(15) 3.091 ? . 2_666
H(2) O(1) 3.060 ? . 1_456
H(2) O(10) 3.632 ? . 1_456
H(2) C(111) 3.626 ? . 1_455
H(2) C(112) 3.020 ? . 1_455
H(2) H(13) 3.663 ? . 2_666
H(2) H(91) 3.107 ? . 1_455
H(2) H(92) 2.651 ? . 1_455
H(2) H(102) 2.855 ? . 1_455
H(2) H(121) 3.575 ? . 1_455
H(3) Cl(2) 3.063 ? . 1_456
H(3) O(7) 2.554 ? . 1_456
H(3) O(10) 2.747 ? . 1_456
H(3) C(33) 3.697 ? . 1_456
H(3) C(42) 3.250 ? . 1_456
H(3) H(92) 3.316 ? . 1_455
H(4) Cl(1) 3.240 ? . 1_556
H(4) O(7) 3.364 ? . 1_456
H(4) H(111) 3.372 ? . .
H(4) H(112) 3.545 ? . .
H(4) H(122) 3.200 ? . .
H(4) H(171) 3.562 ? . .
H(4) H(182) 3.326 ? . .
H(5) S(15) 2.776 ? . 1_455
H(5) O(2) 3.071 ? . .
H(5) O(3) 3.629 ? . .
H(5) C(19) 3.498 ? . 1_455
H(5) H(14) 3.402 ? . 1_455
H(5) H(15) 3.136 ? . 1_455
H(5) H(91) 3.588 ? . 2_666
H(5) H(101) 3.559 ? . 2_666
H(6) Cl(1) 3.477 ? . 2_665
H(6) S(1) 3.478 ? . 2_666
H(6) S(25) 3.100 ? . .
H(6) O(2) 3.155 ? . .
H(6) O(3) 2.201 ? . .
H(6) O(4) 3.119 ? . .
H(7) S(14) 3.081 ? . .
H(7) S(16) 3.362 ? . .
H(7) S(23) 3.047 ? . .
H(7) O(3) 3.518 ? . .
H(7) O(4) 3.153 ? . .
H(7) C(18) 3.337 ? . .
H(8) S(23) 3.700 ? . .
H(8) S(25) 3.429 ? . .
H(8) O(2) 2.909 ? . .
H(8) O(3) 3.453 ? . .
H(8) O(4) 2.453 ? . .
H(8) H(15) 2.935 ? . 1_455
H(13) S(25) 2.982 ? . .
H(13) O(3) 2.267 ? . .
H(13) O(5) 2.880 ? . .
H(13) H(1) 3.243 ? . 2_666
H(13) H(2) 3.663 ? . 2_666
H(14) Cl(3) 2.800 ? . 1_655
H(14) O(1) 2.793 ? . 2_765
H(14) O(2) 2.659 ? . 1_655
H(14) O(3) 3.614 ? . .
H(14) O(5) 3.430 ? . .
H(14) C(34) 3.549 ? . 1_655
H(14) C(36) 3.438 ? . 1_655
H(14) H(5) 3.402 ? . 1_655
H(15) S(8) 3.194 ? . 1_655
H(15) S(18) 3.239 ? . 2_756
H(15) O(2) 3.010 ? . 1_655
H(15) C(10) 3.370 ? . 1_655
H(15) H(5) 3.136 ? . 1_655
H(15) H(8) 2.935 ? . 1_655
H(16) Cl(3) 3.396 ? . 1_655
H(16) Cl(4) 3.187 ? . .
H(16) S(25) 3.620 ? . .
H(16) O(2) 3.370 ? . 1_655
H(16) O(5) 2.867 ? . .
H(21) Cl(4) 2.825 ? . .
H(21) O(6) 2.601 ? . .
H(21) O(7) 3.521 ? . 2_755
H(21) O(9) 3.529 ? . 2_755
H(21) C(37) 3.475 ? . .
H(21) C(211) 3.654 ? . 2_656
H(21) H(181) 2.757 ? . 2_656
H(21) H(192) 2.919 ? . 2_656
H(22) Cl(4) 3.363 ? . .
H(22) S(16) 3.179 ? . .
H(22) S(18) 3.296 ? . 2_756
H(22) S(20) 3.105 ? . 2_756
H(22) O(9) 3.625 ? . 2_755
H(22) C(24) 3.206 ? . 2_756
H(23) S(2) 3.396 ? . 2_656
H(23) S(26) 3.393 ? . 2_755
H(23) O(7) 3.044 ? . 2_755
H(23) O(9) 2.181 ? . 2_755
H(23) H(121) 3.393 ? . 2_756
H(23) H(201) 3.509 ? . 2_756
H(24) S(2) 2.945 ? . 2_656
H(24) S(17) 3.012 ? . 2_656
H(24) O(7) 3.079 ? . 2_755
H(24) O(9) 3.570 ? . 2_755
H(24) C(211) 2.998 ? . 2_656
H(24) C(212) 3.538 ? . 2_656
H(24) H(171) 3.074 ? . 2_656
H(24) H(181) 2.503 ? . 2_656
H(24) H(182) 3.393 ? . 2_656
H(24) H(192) 3.056 ? . 2_656
H(91) Cl(1) 2.987 ? . 1_556
H(91) S(15) 3.599 ? . 2_766
H(91) O(1) 2.657 ? . 1_556
H(91) O(10) 3.221 ? . 1_556
H(91) C(31) 3.282 ? . 1_556
H(91) C(32) 3.522 ? . 1_556
H(91) H(2) 3.107 ? . 1_655
H(91) H(5) 3.588 ? . 2_666
H(92) S(2) 2.800 ? . 1_655
H(92) S(26) 3.578 ? . 1_556
H(92) O(1) 3.624 ? . 1_556
H(92) O(9) 3.586 ? . 1_556
H(92) O(10) 2.643 ? . 1_556
H(92) C(1) 3.414 ? . 1_655
H(92) C(2) 3.341 ? . 1_655
H(92) C(4) 3.675 ? . 1_655
H(92) H(2) 2.651 ? . 1_655
H(92) H(3) 3.316 ? . 1_655
H(101) Cl(1) 3.407 ? . 1_556
H(101) S(1) 3.230 ? . .
H(101) S(3) 3.263 ? . .
H(101) S(7) 3.052 ? . 2_666
H(101) C(3) 3.289 ? . .
H(101) H(5) 3.559 ? . 2_666
H(102) Cl(1) 3.087 ? . 1_556
H(102) S(15) 3.646 ? . 2_766
H(102) O(1) 2.519 ? . 1_556
H(102) O(10) 2.905 ? . 1_556
H(102) C(31) 3.109 ? . 1_556
H(102) C(32) 3.441 ? . 1_556
H(102) H(2) 2.855 ? . 1_655
H(111) Cl(1) 3.546 ? . 1_556
H(111) S(17) 3.650 ? . .
H(111) S(26) 3.352 ? . 1_556
H(111) O(8) 3.497 ? . 1_556
H(111) O(9) 3.277 ? . 1_556
H(111) O(10) 3.143 ? . 1_556
H(111) H(4) 3.372 ? . .
H(111) H(172) 3.406 ? . .
H(112) Cl(1) 3.687 ? . 1_556
H(112) S(1) 3.136 ? . .
H(112) S(3) 2.955 ? . .
H(112) C(3) 2.754 ? . .
H(112) C(4) 3.349 ? . .
H(112) C(5) 3.659 ? . .
H(112) H(4) 3.545 ? . .
H(121) S(2) 3.267 ? . 1_655
H(121) S(26) 3.147 ? . 1_556
H(121) O(9) 2.933 ? . 1_556
H(121) O(10) 2.586 ? . 1_556
H(121) H(2) 3.575 ? . 1_655
H(121) H(23) 3.393 ? . 2_756
H(122) Cl(1) 3.454 ? . 1_556
H(122) S(17) 3.584 ? . .
H(122) S(26) 3.338 ? . 1_556
H(122) O(8) 3.411 ? . 1_556
H(122) O(9) 3.293 ? . 1_556
H(122) O(10) 3.175 ? . 1_556
H(122) H(4) 3.200 ? . .
H(122) H(172) 3.337 ? . .
H(171) Cl(6) 2.768 ? . 1_456
H(171) S(2) 3.676 ? . .
H(171) O(6) 3.402 ? . 2_656
H(171) O(7) 2.685 ? . 1_456
H(171) O(8) 3.627 ? . 1_556
H(171) C(40) 3.578 ? . 1_456
H(171) C(42) 3.477 ? . 1_456
H(171) H(4) 3.562 ? . .
H(171) H(24) 3.074 ? . 2_656
H(172) S(26) 3.056 ? . 1_556
H(172) O(8) 2.882 ? . 1_556
H(172) O(9) 2.290 ? . 1_556
H(172) H(111) 3.406 ? . .
H(172) H(122) 3.337 ? . .
H(181) S(23) 3.123 ? . 2_656
H(181) O(6) 2.794 ? . 2_656
H(181) O(7) 3.388 ? . 1_456
H(181) C(29) 3.103 ? . 2_656
H(181) C(30) 3.234 ? . 2_656
H(181) H(21) 2.757 ? . 2_656
H(181) H(24) 2.503 ? . 2_656
H(182) Cl(6) 2.837 ? . 1_456
H(182) S(2) 3.658 ? . .
H(182) O(7) 2.969 ? . 1_456
H(182) O(8) 3.224 ? . 1_556
H(182) O(9) 3.638 ? . 1_556
H(182) H(4) 3.326 ? . .
H(182) H(24) 3.393 ? . 2_656
H(191) Cl(4) 3.526 ? . 2_756
H(191) Cl(5) 3.042 ? . 2_656
H(191) Cl(6) 3.263 ? . 1_456
H(191) O(6) 3.313 ? . 2_656
H(191) O(9) 3.554 ? . 1_556
H(192) S(23) 3.002 ? . 2_656
H(192) O(6) 2.653 ? . 2_656
H(192) C(29) 3.296 ? . 2_656
H(192) C(30) 3.687 ? . 2_656
H(192) H(21) 2.919 ? . 2_656
H(192) H(24) 3.056 ? . 2_656
H(201) Cl(4) 3.533 ? . 2_756
H(201) S(26) 3.130 ? . 1_556
H(201) O(8) 3.094 ? . 1_556
H(201) O(9) 2.240 ? . 1_556
H(201) H(23) 3.509 ? . 2_756
H(202) Cl(5) 2.841 ? . 2_656
H(202) Cl(6) 3.336 ? . 1_456
H(202) O(6) 2.683 ? . 2_656
H(202) C(37) 3.592 ? . 2_656

loop_
_geom_torsion_atom_site_label_1
_geom_torsion_atom_site_label_2
_geom_torsion_atom_site_label_3
_geom_torsion_atom_site_label_4
_geom_torsion
_geom_torsion_publ_flag
_geom_torsion_site_symmetry_1
_geom_torsion_site_symmetry_2
_geom_torsion_site_symmetry_3
_geom_torsion_site_symmetry_4
C(1) S(1) C(3) S(3) 171.2(5) ? . . . .
C(1) S(1) C(3) C(4) -9.5(9) ? . . . .
C(3) S(1) C(1) C(2) 43.1(9) ? . . . .
C(2) S(2) C(4) S(4) 166.1(5) ? . . . .
C(2) S(2) C(4) C(3) -15.2(9) ? . . . .
C(4) S(2) C(2) C(1) 48.2(10) ? . . . .
C(3) S(3) C(5) S(4) 5.6(5) ? . . . .
C(3) S(3) C(5) C(6) -170.3(7) ? . . . .
C(5) S(3) C(3) S(1) 177.1(4) ? . . . .
C(5) S(3) C(3) C(4) -2.3(7) ? . . . .
C(4) S(4) C(5) S(3) -6.3(5) ? . . . .
C(4) S(4) C(5) C(6) 169.5(7) ? . . . .
C(5) S(4) C(4) S(2) -176.3(5) ? . . . .
C(5) S(4) C(4) C(3) 4.8(7) ? . . . .
C(6) S(5) C(7) S(7) -177.0(5) ? . . . .
C(6) S(5) C(7) C(8) 3.1(7) ? . . . .
C(7) S(5) C(6) S(6) -5.2(5) ? . . . .
C(7) S(5) C(6) C(5) -179.6(7) ? . . . .
C(6) S(6) C(8) S(8) 179.5(5) ? . . . .
C(6) S(6) C(8) C(7) -3.3(7) ? . . . .
C(8) S(6) C(6) S(5) 5.4(5) ? . . . .
C(8) S(6) C(6) C(5) 179.5(7) ? . . . .
C(7) S(7) C(9) C(10) -52.8(10) ? . . . .
C(9) S(7) C(7) S(5) -155.6(5) ? . . . .
C(9) S(7) C(7) C(8) 24.3(9) ? . . . .
C(8) S(8) C(10) C(9) -31.4(9) ? . . . .
C(10) S(8) C(8) S(6) 179.4(5) ? . . . .
C(10) S(8) C(8) C(7) 2.6(9) ? . . . .
C(13) S(9) C(111) C(112) 86(2) ? . . . .
C(13) S(9) C(111) C(121) 35.1(18) ? . . . .
C(13) S(9) C(111) C(122) 7(2) ? . . . .
C(111) S(9) C(13) S(11) 171.5(9) ? . . . .
C(111) S(9) C(13) C(14) -7.4(12) ? . . . .
C(13) S(9) C(112) C(111) -100(2) ? . . . .
C(13) S(9) C(112) C(121) -24(2) ? . . . .
C(13) S(9) C(112) C(122) -51.3(14) ? . . . .
C(112) S(9) C(13) S(11) -162.3(7) ? . . . .
C(112) S(9) C(13) C(14) 18.8(11) ? . . . .
C(111) S(9) C(112) C(121) 76(2) ? . . . .
C(111) S(9) C(112) C(122) 48(2) ? . . . .
C(112) S(9) C(111) C(121) -51(2) ? . . . .
C(112) S(9) C(111) C(122) -78(2) ? . . . .
C(14) S(10) C(121) C(111) 48(2) ? . . . .
C(14) S(10) C(121) C(112) 10(2) ? . . . .
C(14) S(10) C(121) C(122) 103(3) ? . . . .
C(121) S(10) C(14) S(12) 165.0(9) ? . . . .
C(121) S(10) C(14) C(13) -15.7(12) ? . . . .
C(14) S(10) C(122) C(111) -6(2) ? . . . .
C(14) S(10) C(122) C(112) -39.8(15) ? . . . .
C(14) S(10) C(122) C(121) -82(3) ? . . . .
C(122) S(10) C(14) S(12) -172.7(7) ? . . . .
C(122) S(10) C(14) C(13) 6.6(11) ? . . . .
C(121) S(10) C(122) C(111) 75(3) ? . . . .
C(121) S(10) C(122) C(112) 42(2) ? . . . .
C(122) S(10) C(121) C(111) -55(2) ? . . . .
C(122) S(10) C(121) C(112) -93(4) ? . . . .
C(13) S(11) C(15) S(12) 3.5(5) ? . . . .
C(13) S(11) C(15) C(16) -177.0(7) ? . . . .
C(15) S(11) C(13) S(9) 178.3(5) ? . . . .
C(15) S(11) C(13) C(14) -2.7(8) ? . . . .
C(14) S(12) C(15) S(11) -3.2(5) ? . . . .
C(14) S(12) C(15) C(16) 177.3(7) ? . . . .
C(15) S(12) C(14) S(10) -179.2(5) ? . . . .
C(15) S(12) C(14) C(13) 1.4(8) ? . . . .
C(16) S(13) C(17) S(15) 178.5(5) ? . . . .
C(16) S(13) C(17) C(18) 0.4(7) ? . . . .
C(17) S(13) C(16) S(14) 0.0(5) ? . . . .
C(17) S(13) C(16) C(15) -176.7(7) ? . . . .
C(16) S(14) C(18) S(16) -177.2(4) ? . . . .
C(16) S(14) C(18) C(17) 0.6(7) ? . . . .
C(18) S(14) C(16) S(13) -0.3(4) ? . . . .
C(18) S(14) C(16) C(15) 176.4(7) ? . . . .
C(17) S(15) C(19) C(20) -52.8(7) ? . . . .
C(19) S(15) C(17) S(13) -157.7(5) ? . . . .
C(19) S(15) C(17) C(18) 20.2(9) ? . . . .
C(18) S(16) C(20) C(19) -39.2(7) ? . . . .
C(20) S(16) C(18) S(14) -175.9(4) ? . . . .
C(20) S(16) C(18) C(17) 6.8(9) ? . . . .
C(23) S(17) C(211) C(212) 99(2) ? . . . .
C(23) S(17) C(211) C(221) 45.3(18) ? . . . .
C(23) S(17) C(211) C(222) 1(2) ? . . . .
C(211) S(17) C(23) S(19) 170.9(9) ? . . . .
C(211) S(17) C(23) C(24) -9.1(12) ? . . . .
C(23) S(17) C(212) C(211) -87(2) ? . . . .
C(23) S(17) C(212) C(221) -16(2) ? . . . .
C(23) S(17) C(212) C(222) -49.8(16) ? . . . .
C(212) S(17) C(23) S(19) -163.4(9) ? . . . .
C(212) S(17) C(23) C(24) 16.5(13) ? . . . .
C(211) S(17) C(212) C(221) 71(2) ? . . . .
C(211) S(17) C(212) C(222) 37(2) ? . . . .
C(212) S(17) C(211) C(221) -53(2) ? . . . .
C(212) S(17) C(211) C(222) -98(3) ? . . . .
C(24) S(18) C(221) C(211) 51.0(16) ? . . . .
C(24) S(18) C(221) C(212) 16(2) ? . . . .
C(24) S(18) C(221) C(222) 90.2(17) ? . . . .
C(221) S(18) C(24) S(20) 163.3(8) ? . . . .
C(221) S(18) C(24) C(23) -16.7(12) ? . . . .
C(24) S(18) C(222) C(211) -22(2) ? . . . .
C(24) S(18) C(222) C(212) -47.9(16) ? . . . .
C(24) S(18) C(222) C(221) -95.7(17) ? . . . .
C(222) S(18) C(24) S(20) -167.0(9) ? . . . .
C(222) S(18) C(24) C(23) 13.0(12) ? . . . .
C(221) S(18) C(222) C(211) 73(3) ? . . . .
C(221) S(18) C(222) C(212) 47.8(18) ? . . . .
C(222) S(18) C(221) C(211) -39.2(18) ? . . . .
C(222) S(18) C(221) C(212) -74(2) ? . . . .
C(23) S(19) C(25) S(20) 3.9(6) ? . . . .
C(23) S(19) C(25) C(26) -175.9(8) ? . . . .
C(25) S(19) C(23) S(17) 177.5(5) ? . . . .
C(25) S(19) C(23) C(24) -2.5(8) ? . . . .
C(24) S(20) C(25) S(19) -3.7(6) ? . . . .
C(24) S(20) C(25) C(26) 176.1(8) ? . . . .
C(25) S(20) C(24) S(18) -177.9(5) ? . . . .
C(25) S(20) C(24) C(23) 2.0(8) ? . . . .
C(26) S(21) C(27) S(23) 179.4(6) ? . . . .
C(26) S(21) C(27) C(28) 1.0(9) ? . . . .
C(27) S(21) C(26) S(22) -1.1(6) ? . . . .
C(27) S(21) C(26) C(25) 177.6(8) ? . . . .
C(26) S(22) C(28) S(24) -179.6(6) ? . . . .
C(26) S(22) C(28) C(27) -0.2(8) ? . . . .
C(28) S(22) C(26) S(21) 0.9(6) ? . . . .
C(28) S(22) C(26) C(25) -177.8(8) ? . . . .
C(27) S(23) C(29) C(30) 31.6(12) ? . . . .
C(29) S(23) C(27) S(21) 179.5(6) ? . . . .
C(29) S(23) C(27) C(28) -2.3(12) ? . . . .
C(28) S(24) C(30) C(29) 48.1(12) ? . . . .
C(30) S(24) C(28) S(22) 160.9(6) ? . . . .
C(30) S(24) C(28) C(27) -18.4(11) ? . . . .
O(3) S(25) C(35) C(33) 85.6(9) ? . . . .
O(3) S(25) C(35) C(36) -89.7(8) ? . . . .
O(4) S(25) C(35) C(33) -154.5(8) ? . . . .
O(4) S(25) C(35) C(36) 30.2(8) ? . . . .
O(5) S(25) C(35) C(33) -33.9(10) ? . . . .
O(5) S(25) C(35) C(36) 150.8(7) ? . . . .
O(8) S(26) C(41) C(39) 14.1(10) ? . . . .
O(8) S(26) C(41) C(42) -169.5(6) ? . . . .
O(9) S(26) C(41) C(39) -106.6(9) ? . . . .
O(9) S(26) C(41) C(42) 69.7(7) ? . . . .
O(10) S(26) C(41) C(39) 134.5(9) ? . . . .
O(10) S(26) C(41) C(42) -49.2(7) ? . . . .
S(1) C(1) C(2) S(2) -67.5(11) ? . . . .
S(1) C(3) C(4) S(2) 0.3(10) ? . . . .
S(1) C(3) C(4) S(4) 179.0(5) ? . . . .
S(3) C(3) C(4) S(2) 179.6(5) ? . . . .
S(3) C(3) C(4) S(4) -1.7(9) ? . . . .
S(3) C(5) C(6) S(5) -3.2(11) ? . . . .
S(3) C(5) C(6) S(6) -177.0(5) ? . . . .
S(4) C(5) C(6) S(5) -178.8(4) ? . . . .
S(4) C(5) C(6) S(6) 7.4(11) ? . . . .
S(5) C(7) C(8) S(6) 0.1(7) ? . . . .
S(5) C(7) C(8) S(8) 176.9(5) ? . . . .
S(7) C(7) C(8) S(6) -179.8(5) ? . . . .
S(7) C(7) C(8) S(8) -3.0(13) ? . . . .
S(7) C(9) C(10) S(8) 61.5(11) ? . . . .
S(9) C(13) C(14) S(10) 0.4(11) ? . . . .
S(9) C(13) C(14) S(12) 179.7(5) ? . . . .
S(11) C(13) C(14) S(10) -178.5(5) ? . . . .
S(11) C(13) C(14) S(12) 0.9(10) ? . . . .
S(11) C(15) C(16) S(13) -4.3(11) ? . . . .
S(11) C(15) C(16) S(14) 179.2(5) ? . . . .
S(12) C(15) C(16) S(13) 175.2(5) ? . . . .
S(12) C(15) C(16) S(14) -1.3(11) ? . . . .
S(13) C(17) C(18) S(14) -0.7(9) ? . . . .
S(13) C(17) C(18) S(16) 176.6(5) ? . . . .
S(15) C(17) C(18) S(14) -178.6(5) ? . . . .
S(15) C(17) C(18) S(16) -1.3(13) ? . . . .
S(15) C(19) C(20) S(16) 67.4(8) ? . . . .
S(17) C(23) C(24) S(18) 0.3(11) ? . . . .
S(17) C(23) C(24) S(20) -179.7(5) ? . . . .
S(19) C(23) C(24) S(18) -179.7(5) ? . . . .
S(19) C(23) C(24) S(20) 0.3(8) ? . . . .
S(19) C(25) C(26) S(21) -0.3(9) ? . . . .
S(19) C(25) C(26) S(22) 178.2(5) ? . . . .
S(20) C(25) C(26) S(21) 179.8(5) ? . . . .
S(20) C(25) C(26) S(22) -1.6(12) ? . . . .
S(21) C(27) C(28) S(22) -0.5(11) ? . . . .
S(21) C(27) C(28) S(24) 178.8(6) ? . . . .
S(23) C(27) C(28) S(22) -178.7(6) ? . . . .
S(23) C(27) C(28) S(24) 0.6(13) ? . . . .
S(23) C(29) C(30) S(24) -59.8(15) ? . . . .
O(1) C(31) C(32) Cl(1) 2.3(12) ? . . . .
O(1) C(31) C(32) C(34) -176.8(9) ? . . . .
O(1) C(31) C(33) Cl(2) 1.1(12) ? . . . .
O(1) C(31) C(33) C(35) -178.7(9) ? . . . .
C(32) C(31) C(33) Cl(2) -179.2(6) ? . . . .
C(32) C(31) C(33) C(35) 1.0(14) ? . . . .
C(33) C(31) C(32) Cl(1) -177.4(6) ? . . . .
C(33) C(31) C(32) C(34) 3.5(14) ? . . . .
Cl(1) C(32) C(34) Cl(3) -0.4(10) ? . . . .
Cl(1) C(32) C(34) C(36) -177.4(7) ? . . . .
C(31) C(32) C(34) Cl(3) 178.6(7) ? . . . .
C(31) C(32) C(34) C(36) 1.6(14) ? . . . .
Cl(2) C(33) C(35) S(25) -5.0(13) ? . . . .
Cl(2) C(33) C(35) C(36) 170.4(7) ? . . . .
C(31) C(33) C(35) S(25) 174.8(7) ? . . . .
C(31) C(33) C(35) C(36) -9.9(14) ? . . . .
Cl(3) C(34) C(36) O(2) -12.9(12) ? . . . .
Cl(3) C(34) C(36) C(35) 172.2(7) ? . . . .
C(32) C(34) C(36) O(2) 164.3(10) ? . . . .
C(32) C(34) C(36) C(35) -10.6(13) ? . . . .
S(25) C(35) C(36) O(2) 15.2(13) ? . . . .
S(25) C(35) C(36) C(34) -169.9(7) ? . . . .
C(33) C(35) C(36) O(2) -160.4(10) ? . . . .
C(33) C(35) C(36) C(34) 14.5(13) ? . . . .
O(6) C(37) C(38) Cl(4) -6.6(12) ? . . . .
O(6) C(37) C(38) C(40) 173.1(9) ? . . . .
O(6) C(37) C(39) Cl(5) 3.8(12) ? . . . .
O(6) C(37) C(39) C(41) -173.7(9) ? . . . .
C(38) C(37) C(39) Cl(5) -176.0(6) ? . . . .
C(38) C(37) C(39) C(41) 6.5(14) ? . . . .
C(39) C(37) C(38) Cl(4) 173.3(7) ? . . . .
C(39) C(37) C(38) C(40) -7.0(13) ? . . . .
Cl(4) C(38) C(40) Cl(6) 0.3(9) ? . . . .
Cl(4) C(38) C(40) C(42) 176.4(6) ? . . . .
C(37) C(38) C(40) Cl(6) -179.4(7) ? . . . .
C(37) C(38) C(40) C(42) -3.3(13) ? . . . .
Cl(5) C(39) C(41) S(26) 3.2(13) ? . . . .
Cl(5) C(39) C(41) C(42) -173.0(6) ? . . . .
C(37) C(39) C(41) S(26) -179.5(7) ? . . . .
C(37) C(39) C(41) C(42) 4.3(14) ? . . . .
Cl(6) C(40) C(42) O(7) 11.6(11) ? . . . .
Cl(6) C(40) C(42) C(41) -169.7(6) ? . . . .
C(38) C(40) C(42) O(7) -164.6(9) ? . . . .
C(38) C(40) C(42) C(41) 14.1(12) ? . . . .
S(26) C(41) C(42) O(7) -12.3(11) ? . . . .
S(26) C(41) C(42) C(40) 169.1(6) ? . . . .
C(39) C(41) C(42) O(7) 164.4(9) ? . . . .
C(39) C(41) C(42) C(40) -14.2(12) ? . . . .
S(9) C(111) C(112) C(121) -125.3(14) ? . . . .
S(9) C(111) C(112) C(122) -128.3(14) ? . . . .
S(9) C(111) C(121) S(10) -62(2) ? . . . .
S(9) C(111) C(121) C(112) 61(2) ? . . . .
S(9) C(111) C(121) C(122) -126(2) ? . . . .
S(9) C(111) C(122) S(10) -1(2) ? . . . .
S(9) C(111) C(122) C(112) 74(2) ? . . . .
S(9) C(111) C(122) C(121) 68(3) ? . . . .
C(112) C(111) C(121) S(10) -123(2) ? . . . .
C(112) C(111) C(121) C(122) 173(3) ? . . . .
C(121) C(111) C(112) S(9) 125.3(14) ? . . . .
C(121) C(111) C(112) C(122) -3.0(16) ? . . . .
C(112) C(111) C(122) S(10) -75(2) ? . . . .
C(112) C(111) C(122) C(121) -6(3) ? . . . .
C(122) C(111) C(112) S(9) 128.3(14) ? . . . .
C(122) C(111) C(112) C(121) 3.0(16) ? . . . .
C(121) C(111) C(122) S(10) -69(2) ? . . . .
C(121) C(111) C(122) C(112) 6(3) ? . . . .
C(122) C(111) C(121) S(10) 64(2) ? . . . .
C(122) C(111) C(121) C(112) -173(3) ? . . . .
S(9) C(112) C(121) S(10) 11(3) ? . . . .
S(9) C(112) C(121) C(111) -70(2) ? . . . .
S(9) C(112) C(121) C(122) -76(3) ? . . . .
S(9) C(112) C(122) S(10) 66.6(16) ? . . . .
S(9) C(112) C(122) C(111) -56(2) ? . . . .
S(9) C(112) C(122) C(121) 117(2) ? . . . .
C(111) C(112) C(121) S(10) 81(3) ? . . . .
C(111) C(112) C(121) C(122) -6(3) ? . . . .
C(111) C(112) C(122) S(10) 123(2) ? . . . .
C(111) C(112) C(122) C(121) 173(3) ? . . . .
C(121) C(112) C(122) S(10) -50(2) ? . . . .
C(121) C(112) C(122) C(111) -173(3) ? . . . .
C(122) C(112) C(121) S(10) 87(3) ? . . . .
C(122) C(112) C(121) C(111) 6(3) ? . . . .
S(10) C(121) C(122) C(111) -129.6(14) ? . . . .
S(10) C(121) C(122) C(112) -133.2(18) ? . . . .
C(111) C(121) C(122) S(10) 129.6(14) ? . . . .
C(111) C(121) C(122) C(112) -3.6(19) ? . . . .
C(112) C(121) C(122) S(10) 133.2(18) ? . . . .
C(112) C(121) C(122) C(111) 3.6(19) ? . . . .
S(17) C(211) C(212) C(221) -130.1(13) ? . . . .
S(17) C(211) C(212) C(222) -123.1(18) ? . . . .
S(17) C(211) C(221) S(18) -69.9(19) ? . . . .
S(17) C(211) C(221) C(212) 51(2) ? . . . .
S(17) C(211) C(221) C(222) -119(2) ? . . . .
S(17) C(211) C(222) S(18) 16(4) ? . . . .
S(17) C(211) C(222) C(212) 75(2) ? . . . .
S(17) C(211) C(222) C(221) 85(2) ? . . . .
C(212) C(211) C(221) S(18) -121(2) ? . . . .
C(212) C(211) C(221) C(222) -170(3) ? . . . .
C(221) C(211) C(212) S(17) 130.1(13) ? . . . .
C(221) C(211) C(212) C(222) 7(2) ? . . . .
C(212) C(211) C(222) S(18) -59(3) ? . . . .
C(212) C(211) C(222) C(221) 11(3) ? . . . .
C(222) C(211) C(212) S(17) 123.1(18) ? . . . .
C(222) C(211) C(212) C(221) -7(2) ? . . . .
C(221) C(211) C(222) S(18) -69(2) ? . . . .
C(221) C(211) C(222) C(212) -11(3) ? . . . .
C(222) C(211) C(221) S(18) 49(2) ? . . . .
C(222) C(211) C(221) C(212) 170(3) ? . . . .
S(17) C(212) C(221) S(18) -0(2) ? . . . .
S(17) C(212) C(221) C(211) -77(2) ? . . . .
S(17) C(212) C(221) C(222) -68(2) ? . . . .
S(17) C(212) C(222) S(18) 72.1(18) ? . . . .
S(17) C(212) C(222) C(211) -63(2) ? . . . .
S(17) C(212) C(222) C(221) 129(2) ? . . . .
C(211) C(212) C(221) S(18) 76(2) ? . . . .
C(211) C(212) C(221) C(222) 8(2) ? . . . .
C(211) C(212) C(222) S(18) 136(2) ? . . . .
C(211) C(212) C(222) C(221) -168(3) ? . . . .
C(221) C(212) C(222) S(18) -56.7(18) ? . . . .
C(221) C(212) C(222) C(211) 168(3) ? . . . .
C(222) C(212) C(221) S(18) 68(2) ? . . . .
C(222) C(212) C(221) C(211) -8(2) ? . . . .
S(18) C(221) C(222) C(211) -133.7(15) ? . . . .
S(18) C(221) C(222) C(212) -128.1(12) ? . . . .
C(211) C(221) C(222) S(18) 133.7(15) ? . . . .
C(211) C(221) C(222) C(212) 5.6(16) ? . . . .
C(212) C(221) C(222) S(18) 128.1(12) ? . . . .
C(212) C(221) C(222) C(211) -5.6(16) ? . . . .
